data_1571624
loop_
_publ_author_name
'Chen, Yan-Ru'
'Ying, Ting-Ting'
'Chen, Yan-Cong'
'Liao, Pei-Yu'
'Ni, Zhao-Ping'
'Tong, Ming-Liang'

_publ_section_title
;
 Bidirectional photomagnetism, exciplex fluorescence and dielectric
 anomalies in a spin crossover Hofmann-type coordination polymer.
;
_journal_issue 24
_journal_name_full 'Chemical science'
_journal_page_first 9240
_journal_page_last 9248
_journal_paper_doi 10.1039/d4sc00331d
_journal_volume 15
_journal_year 2024
_chemical_formula_moiety 'C64 H32 Au8 Fe4 N32 O4, 4(C16 H10)'
_chemical_formula_sum 'C128 H72 Au8 Fe4 N32 O4'
_chemical_formula_weight 3921.30
_space_group_crystal_system orthorhombic
_space_group_IT_number 19
_space_group_name_Hall 'P 2ac 2ab'
_space_group_name_H-M_alt 'P 21 21 21'
_atom_sites_solution_hydrogens geom
_atom_sites_solution_primary dual
_audit_creation_date 2024-04-03
_audit_creation_method
;
Olex2 1.5
(compiled 2024.02.16 svn.r378c4104 for OlexSys, GUI svn.r6928)
;
_audit_update_record
;
2024-04-05 deposited with the CCDC.	2024-05-10 downloaded from the CCDC.
;
_cell_angle_alpha 90
_cell_angle_beta 90
_cell_angle_gamma 90
_cell_formula_units_Z 4
_cell_length_a 15.2903(10)
_cell_length_b 27.605(2)
_cell_length_c 28.6786(16)
_cell_measurement_reflns_used 5204
_cell_measurement_temperature 197.99(10)
_cell_measurement_theta_max 27.8430
_cell_measurement_theta_min 2.8530
_cell_volume 12104.9(14)
_computing_cell_refinement 'CrysAlisPro 1.171.42.92a (Rigaku OD, 2023)'
_computing_data_collection 'CrysAlisPro 1.171.42.92a (Rigaku OD, 2023)'
_computing_data_reduction 'CrysAlisPro 1.171.42.92a (Rigaku OD, 2023)'
_computing_molecular_graphics 'Olex2 1.5 (Dolomanov et al., 2009)'
_computing_publication_material 'Olex2 1.5 (Dolomanov et al., 2009)'
_computing_structure_refinement 'SHELXL 2018/3 (Sheldrick, 2015)'
_computing_structure_solution 'SHELXT 2018/2 (Sheldrick, 2018)'
_diffrn_ambient_environment N~2~
_diffrn_ambient_temperature 197.99(10)
_diffrn_detector 'CCD plate'
_diffrn_detector_area_resol_mean 5.2913
_diffrn_detector_type AtlasS2
_diffrn_measured_fraction_theta_full 0.998
_diffrn_measured_fraction_theta_max 0.998
_diffrn_measurement_details
;
List of Runs (angles in degrees, time in seconds):

  # Type    Start    End  Width  t~exp~   \w     \q     \k     \f   Frames
#--------------------------------------------------------------------------
  1  \w    -13.00  14.00   1.00   10.00    --  -14.02 -77.00  90.00   27
  2  \w     -9.00  80.00   1.00   10.00    --   14.80  38.00   0.00   89
  3  \w     -5.00  35.00   1.00   10.00    --   14.80  19.00 -30.00   40
;
_diffrn_measurement_device 'four-circle diffractometer'
_diffrn_measurement_device_type 'SuperNova, Dual, Cu at home/near, AtlasS2'
_diffrn_measurement_method '\w scans'
_diffrn_orient_matrix_type 'CrysAlisPro convention (1999,Acta A55,543-557)'
_diffrn_orient_matrix_UB_11 -0.0158618000
_diffrn_orient_matrix_UB_12 0.0240551000
_diffrn_orient_matrix_UB_13 0.0021624000
_diffrn_orient_matrix_UB_21 -0.0435369000
_diffrn_orient_matrix_UB_22 -0.0088541000
_diffrn_orient_matrix_UB_23 0.0003675000
_diffrn_orient_matrix_UB_31 0.0020302000
_diffrn_orient_matrix_UB_32 -0.0019378000
_diffrn_orient_matrix_UB_33 0.0246282000
_diffrn_radiation_monochromator mirror
_diffrn_radiation_probe x-ray
_diffrn_radiation_type 'Mo K\a'
_diffrn_radiation_wavelength 0.71073
_diffrn_reflns_av_R_equivalents 0.0579
_diffrn_reflns_av_unetI/netI 0.0935
_diffrn_reflns_Laue_measured_fraction_full 0.998
_diffrn_reflns_Laue_measured_fraction_max 0.998
_diffrn_reflns_limit_h_max 10
_diffrn_reflns_limit_h_min -18
_diffrn_reflns_limit_k_max 32
_diffrn_reflns_limit_k_min -32
_diffrn_reflns_limit_l_max 26
_diffrn_reflns_limit_l_min -34
_diffrn_reflns_number 40681
_diffrn_reflns_point_group_measured_fraction_full 0.968
_diffrn_reflns_point_group_measured_fraction_max 0.968
_diffrn_reflns_theta_full 24.999
_diffrn_reflns_theta_max 24.999
_diffrn_reflns_theta_min 2.513
_diffrn_source 'micro-focus sealed X-ray tube'
_diffrn_source_type 'SuperNova (Mo) X-ray Source'
_exptl_absorpt_coefficient_mu 10.185
_exptl_absorpt_correction_T_max 1.00000
_exptl_absorpt_correction_T_min 0.53533
_exptl_absorpt_correction_type multi-scan
_exptl_absorpt_process_details
;
CrysAlisPro 1.171.42.92a (Rigaku Oxford Diffraction, 2023)
Empirical absorption correction using spherical harmonics,
implemented in SCALE3 ABSPACK scaling algorithm.
;
_exptl_crystal_colour 'clear light orange'
_exptl_crystal_colour_lustre clear
_exptl_crystal_colour_modifier light
_exptl_crystal_colour_primary orange
_exptl_crystal_density_diffrn 2.152
_exptl_crystal_description block
_exptl_crystal_F_000 7328
_exptl_crystal_size_max 0.18
_exptl_crystal_size_mid 0.17
_exptl_crystal_size_min 0.13
_refine_diff_density_max 1.940
_refine_diff_density_min -2.747
_refine_diff_density_rms 0.229
_refine_ls_abs_structure_details
;
 Refined as an inversion twin.
;
_refine_ls_abs_structure_Flack 0.48(2)
_refine_ls_extinction_method none
_refine_ls_goodness_of_fit_ref 1.064
_refine_ls_hydrogen_treatment constr
_refine_ls_matrix_type full
_refine_ls_number_parameters 1562
_refine_ls_number_reflns 20643
_refine_ls_number_restraints 753
_refine_ls_restrained_S_all 1.053
_refine_ls_R_factor_all 0.1095
_refine_ls_R_factor_gt 0.0698
_refine_ls_shift/su_max 0.001
_refine_ls_shift/su_mean 0.000
_refine_ls_structure_factor_coef Fsqd
_refine_ls_weighting_details 'w=1/[\s^2^(Fo^2^)+(0.0379P)^2^+79.8754P] where P=(Fo^2^+2Fc^2^)/3'
_refine_ls_weighting_scheme calc
_refine_ls_wR_factor_gt 0.1392
_refine_ls_wR_factor_ref 0.1636
_reflns_Friedel_coverage 0.790
_reflns_Friedel_fraction_full 0.933
_reflns_Friedel_fraction_max 0.933
_reflns_number_gt 14210
_reflns_number_total 20643
_reflns_threshold_expression 'I > 2\s(I)'
_cod_data_source_file d4sc00331d2.cif
_cod_data_source_block 1_198K
_cod_depositor_comments 'Adding full bibliography for 1571621--1571630.cif.'
_cod_original_cell_volume 12105.1(14)
_cod_database_code 1571624
_shelx_shelxl_version_number 2018/3
_chemical_oxdiff_formula FeAuCNOH
_chemical_oxdiff_usercomment FeAuCNOH
_shelx_space_group_comment
;
The symmetry employed for this shelxl refinement is uniquely defined
by the following loop, which should always be used as a source of
symmetry information in preference to the above space-group names.
They are only intended as comments.
;
_shelx_estimated_absorpt_t_max 0.351
_shelx_estimated_absorpt_t_min 0.261
_olex2_refinement_description
;
1. Twinned data refinement
 Scales: 0.52(2)
 0.48(2)
2. Fixed Uiso
 At 1.2 times of:
  All C(H) groups
3. Restrained distances
 C94-C93 \\sim C84-C83 \\sim C96-C95 \\sim C90-C89 \\sim C88-C87 \\sim C86-C85
 with sigma of 0.02
 C86-C81 \\sim C82-C83
 with sigma of 0.02
4. Rigid bond restraints
 C96, C92, H92, C91, C93, H91, C90, C94, C84, C89, C85, H94, C95, C83, H89,
 C88, C86, H95, C82, H88, C87, C81, H96, H82, H87, H81
 with sigma for 1-2 distances of 0.01 and sigma for 1-3 distances of 0.01
5. Uiso/Uaniso restraints and constraints
Uanis(C80) \\sim Ueq, Uanis(C69) \\sim Ueq, Uanis(C70) \\sim Ueq, Uanis(C74)
\\sim Ueq, Uanis(C68) \\sim Ueq, Uanis(C65) \\sim Ueq, Uanis(C71) \\sim Ueq,
Uanis(C73) \\sim Ueq, Uanis(C75) \\sim Ueq, Uanis(C77) \\sim Ueq, Uanis(C67)
\\sim Ueq, Uanis(C66) \\sim Ueq, Uanis(C72) \\sim Ueq, Uanis(C76) \\sim Ueq,
Uanis(C78) \\sim Ueq, Uanis(C79) \\sim Ueq, Uanis(C97) \\sim Ueq, Uanis(C101)
\\sim Ueq, Uanis(C106) \\sim Ueq, Uanis(C102) \\sim Ueq, Uanis(C100) \\sim Ueq,
Uanis(C105) \\sim Ueq, Uanis(C107) \\sim Ueq, Uanis(C103) \\sim Ueq, Uanis(C99)
\\sim Ueq, Uanis(C109) \\sim Ueq, Uanis(C104) \\sim Ueq, Uanis(C108) \\sim Ueq,
Uanis(C98) \\sim Ueq, Uanis(C112) \\sim Ueq, Uanis(C110) \\sim Ueq, Uanis(C111)
\\sim Ueq, Uanis(C114) \\sim Ueq, Uanis(C118) \\sim Ueq, Uanis(C119) \\sim Ueq,
Uanis(C117) \\sim Ueq, Uanis(C113) \\sim Ueq, Uanis(C120) \\sim Ueq,
Uanis(C122) \\sim Ueq, Uanis(C116) \\sim Ueq, Uanis(C121) \\sim Ueq,
Uanis(C123) \\sim Ueq, Uanis(C115) \\sim Ueq, Uanis(C128) \\sim Ueq,
Uanis(C126) \\sim Ueq, Uanis(C124) \\sim Ueq, Uanis(C127) \\sim Ueq,
Uanis(C125) \\sim Ueq, Uanis(C88) \\sim Ueq, Uanis(C86) \\sim Ueq, Uanis(C85)
\\sim Ueq, Uanis(C81) \\sim Ueq, Uanis(C87) \\sim Ueq, Uanis(C90) \\sim Ueq,
Uanis(C83) \\sim Ueq, Uanis(C84) \\sim Ueq, Uanis(C82) \\sim Ueq, Uanis(C89)
\\sim Ueq, Uanis(C91) \\sim Ueq, Uanis(C92) \\sim Ueq: with sigma of 0.01 and
sigma for terminal atoms of 0.02
Uanis(C43) \\sim Ueq, Uanis(C62) \\sim Ueq, Uanis(C22) \\sim Ueq, Uanis(C21)
\\sim Ueq: with sigma of 0.005 and sigma for terminal atoms of 0.01
Uanis(C95) \\sim Ueq, Uanis(C96) \\sim Ueq: with sigma of 0.005 and sigma for
terminal atoms of 0.01
Uanis(N1) \\sim Ueq: with sigma of 0.005 and sigma for terminal atoms of 0.01
Uanis(C93) \\sim Ueq: with sigma of 0.005 and sigma for terminal atoms of 0.01
Uanis(C15) \\sim Ueq, Uanis(C14) \\sim Ueq, Uanis(C17) \\sim Ueq, Uanis(C13)
\\sim Ueq, Uanis(C16) \\sim Ueq, Uanis(C25) \\sim Ueq, Uanis(C1) \\sim Ueq,
Uanis(C5) \\sim Ueq, Uanis(C4) \\sim Ueq, Uanis(C3) \\sim Ueq, Uanis(N11) \\sim
Ueq, Uanis(C28) \\sim Ueq, Uanis(N18) \\sim Ueq, Uanis(C42) \\sim Ueq,
Uanis(N26) \\sim Ueq, Uanis(C57) \\sim Ueq, Uanis(C59) \\sim Ueq, Uanis(C60)
\\sim Ueq, Uanis(C33) \\sim Ueq, Uanis(N21) \\sim Ueq, Uanis(C49) \\sim Ueq,
Uanis(C48) \\sim Ueq, Uanis(C50) \\sim Ueq, Uanis(C55) \\sim Ueq, Uanis(C54)
\\sim Ueq, Uanis(C40) \\sim Ueq: with sigma of 0.01 and sigma for terminal
atoms of 0.02
Uanis(C94) \\sim Ueq, Uanis(C85) \\sim Ueq, Uanis(N25) \\sim Ueq: with sigma of
0.01 and sigma for terminal atoms of 0.02
Uanis(N6) \\sim Ueq, Uanis(C36) \\sim Ueq, Uanis(C26) \\sim Ueq: with sigma of
0.01 and sigma for terminal atoms of 0.02
Uanis(C72) \\sim Ueq: with sigma of 0.005 and sigma for terminal atoms of 0.01
Uanis(N19) \\sim Ueq, Uanis(N17) \\sim Ueq: with sigma of 0.01 and sigma for
terminal atoms of 0.02
Uanis(N32) \\sim Ueq, Uanis(N4) \\sim Ueq, Uanis(N14) \\sim Ueq, Uanis(N15)
\\sim Ueq, Uanis(C27) \\sim Ueq, Uanis(N9) \\sim Ueq: with sigma of 0.01 and
sigma for terminal atoms of 0.02
Uanis(C58) \\sim Ueq, Uanis(C57) \\sim Ueq, Uanis(C63) \\sim Ueq, Uanis(C46)
\\sim Ueq, Uanis(C101) \\sim Ueq, Uanis(C30) \\sim Ueq, Uanis(C29) \\sim Ueq,
Uanis(C32) \\sim Ueq, Uanis(O3) \\sim Ueq, Uanis(C38) \\sim Ueq: with sigma of
0.01 and sigma for terminal atoms of 0.02
6.a Aromatic/amide H refined with riding coordinates:
 C17(H17), C29(H29), C2(H2), C54(H54), C10(H10), C1(H1), C53(H53), C5(H5),
 C24(H24), C30(H30), C33(H33), C32(H32), C4(H4), C9(H9), C16(H16), C23(H23),
 C13(H13), C49(H49), C45(H45), C56(H56), C46(H46), C14(H14), C55(H55), C12(H12),
  C65(H65), C103(H103), C22(H22), C48(H48), C66(H66), C105(H105), C11(H11),
 C76(H76), C21(H21), C104(H104), C97(H97), C98(H98), C111(H111), C112(H112),
 C110(H110), C73(H73), C71(H71), C72(H72), C75(H75), C79(H79), C78(H78),
 C92(H92), C91(H91), C120(H120), C119(H119), C125(H125), C124(H124), C113(H113),
  C115(H115), C107(H107), C127(H127), C114(H114), C126(H126), C108(H108),
 C128(H128), C80(H80), C89(H89), C88(H88), C87(H87), C82(H82), C81(H81),
 C39(H39), C37(H37), C38(H38), C40(H40), C94(H94), C96(H96), C95(H95)
6.b Fitted hexagon refined as free rotating group:
 C90(C89,C88,C87,C86,C85), C94(C93,C84,C83,C96,C95)
;
_olex2_submission_special_instructions 'No special instructions were received'
_oxdiff_exptl_absorpt_empirical_details
;
Empirical correction (ABSPACK) includes:
- Absorption correction using spherical harmonics
- Frame scaling
- Detector area scaling
;
_oxdiff_exptl_absorpt_empirical_full_max 1.624
_oxdiff_exptl_absorpt_empirical_full_min 0.784

loop_
_space_group_symop_operation_xyz
'x, y, z'
'-x+1/2, -y, z+1/2'
'-x, y+1/2, -z+1/2'
'x+1/2, -y+1/2, -z'

loop_
_atom_site_label
_atom_site_type_symbol
_atom_site_fract_x
_atom_site_fract_y
_atom_site_fract_z
_atom_site_U_iso_or_equiv
_atom_site_adp_type
_atom_site_occupancy
_atom_site_site_symmetry_order
_atom_site_calc_flag
_atom_site_refinement_flags_posn
_atom_site_refinement_flags_adp
_atom_site_refinement_flags_occupancy
_atom_site_disorder_assembly
_atom_site_disorder_group
Au3 Au 1.00613(10) 0.85833(4) 0.57370(3) 0.0359(3) Uani 1 1 d . . . . .
Au5 Au 0.99436(11) 1.11296(4) 0.53460(3) 0.0362(3) Uani 1 1 d . . . . .
Au7 Au 0.99609(10) 1.37501(4) 0.56716(3) 0.0385(3) Uani 1 1 d . . . . .
Au2 Au 0.50346(11) 0.61808(4) 0.52867(3) 0.0379(3) Uani 1 1 d . . . . .
Au6 Au 0.00201(11) 0.62847(4) 0.53324(4) 0.0377(3) Uani 1 1 d . . . . .
Au4 Au 0.48780(10) 1.36509(4) 0.56848(4) 0.0376(3) Uani 1 1 d . . . . .
Au8 Au 0.49197(11) 1.12479(4) 0.54084(4) 0.0387(3) Uani 1 1 d . . . . .
Au1 Au 0.49994(10) 0.86737(4) 0.57409(3) 0.0452(3) Uani 1 1 d . . . . .
Fe1 Fe 0.7454(3) 0.74420(13) 0.55174(13) 0.0223(9) Uani 1 1 d . . . . .
Fe3 Fe 1.2490(3) 0.99196(13) 0.56083(11) 0.0240(9) Uani 1 1 d . . . . .
Fe4 Fe 0.7511(3) 1.24560(14) 0.55126(13) 0.0242(9) Uani 1 1 d . . . . .
Fe2 Fe 0.2468(3) 0.49860(13) 0.55070(12) 0.0246(9) Uani 1 1 d . . . . .
N12 N 0.3529(17) 0.5421(10) 0.5267(7) 0.032(6) Uani 1 1 d . . . . .
N13 N 0.2158(19) 0.4753(10) 0.4799(8) 0.044(8) Uani 1 1 d . . . . .
N20 N 0.6474(19) 1.2969(9) 0.5657(8) 0.036(7) Uani 1 1 d . . . . .
C28 C 0.409(2) 0.5693(11) 0.5260(8) 0.025(7) Uani 1 1 d . U . . .
N30 N 1.1380(18) 1.4537(10) 0.5721(9) 0.046(7) Uani 1 1 d . . . . .
N28 N 0.843(2) 1.1917(10) 0.5414(8) 0.044(8) Uani 1 1 d . . . . .
N1 N 0.7435(19) 0.7648(8) 0.4831(7) 0.027(5) Uani 1 1 d . U . . .
N29 N 0.8497(19) 1.2970(10) 0.5621(8) 0.038(7) Uani 1 1 d . . . . .
N25 N 1.1610(16) 0.9319(8) 0.5673(8) 0.031(6) Uani 1 1 d . U . . .
O1 O 0.7510(17) 0.7830(7) 0.3049(6) 0.036(5) Uani 1 1 d . . . . .
N18 N -0.1597(18) 0.6981(9) 0.5366(8) 0.032(6) Uani 1 1 d . U . . .
N5 N 0.749(2) 0.7245(9) 0.6216(7) 0.036(7) Uani 1 1 d . . . . .
N11 N 0.6538(19) 0.6932(9) 0.5395(8) 0.034(6) Uani 1 1 d . U . . .
C63 C 0.904(2) 1.3247(11) 0.5634(9) 0.032(7) Uani 1 1 d . U . . .
N31 N 0.649(2) 1.1946(9) 0.5371(8) 0.039(7) Uani 1 1 d . . . . .
N32 N 0.3354(18) 1.0519(9) 0.5546(8) 0.038(6) Uani 1 1 d . U . . .
C42 C -0.105(2) 0.6733(10) 0.5329(9) 0.025(6) Uani 1 1 d . U . . .
N10 N 0.3523(18) 0.9469(9) 0.5811(7) 0.038(7) Uani 1 1 d . . . . .
C58 C 0.900(2) 0.8159(11) 0.5704(10) 0.032(7) Uani 1 1 d . U . . .
N26 N 0.8418(17) 0.7916(8) 0.5658(8) 0.026(6) Uani 1 1 d . U . . .
C59 C 1.092(2) 1.0647(11) 0.5325(10) 0.032(7) Uani 1 1 d . U . . .
N21 N 1.2195(18) 1.0135(8) 0.6317(8) 0.032(6) Uani 1 1 d . U . . .
C62 C 0.395(2) 1.0783(10) 0.5500(9) 0.030(7) Uani 1 1 d . U . . .
C17 C 0.728(2) 0.7567(10) 0.6548(8) 0.025(7) Uani 1 1 d . U . . .
H17 H 0.710691 0.788344 0.645598 0.030 Uiso 1 1 calc R U . . .
N24 N 1.2123(19) 1.0263(9) 0.9864(7) 0.036(7) Uani 1 1 d . . . . .
C64 C 1.088(2) 1.4230(11) 0.5718(10) 0.039(8) Uani 1 1 d . . . . .
O4 O 1.1860(19) 1.0347(8) 0.8108(7) 0.053(7) Uani 1 1 d . . . . .
O3 O 0.1994(16) 0.4644(7) 0.3015(6) 0.039(6) Uani 1 1 d . U . . .
O2 O 0.745(2) 0.7110(7) 0.7989(6) 0.039(6) Uani 1 1 d . . . . .
C57 C 1.1066(18) 0.9040(9) 0.5750(8) 0.024(6) Uani 1 1 d . U . . .
N19 N 0.3338(16) 1.4404(9) 0.5598(7) 0.032(6) Uani 1 1 d . U . . .
N4 N 0.7474(19) 0.7750(8) 0.1250(7) 0.027(6) Uani 1 1 d . U . . .
C60 C 0.894(2) 1.1618(12) 0.5389(10) 0.037(8) Uani 1 1 d . U . . .
N9 N 0.6527(18) 0.7914(9) 0.5642(8) 0.034(6) Uani 1 1 d . U . . .
C29 C 0.131(2) 0.4828(11) 0.4653(10) 0.036(7) Uani 1 1 d . U . . .
H29 H 0.087885 0.489812 0.488034 0.043 Uiso 1 1 calc R U . . .
C2 C 0.739(3) 0.7456(12) 0.4006(10) 0.061(12) Uani 1 1 d . . . . .
H2 H 0.725006 0.721282 0.378290 0.073 Uiso 1 1 calc R U . . .
N8 N 0.746(2) 0.7317(10) 0.9762(9) 0.053(8) Uani 1 1 d . . . . .
C43 C 0.385(2) 1.4121(10) 0.5633(9) 0.029(7) Uani 1 1 d . U . . .
C54 C 1.131(2) 1.0211(11) 0.9745(9) 0.035(7) Uani 1 1 d . U . . .
H54 H 1.090334 1.015350 0.998753 0.042 Uiso 1 1 calc R U . . .
C26 C 0.409(2) 0.9185(12) 0.5790(10) 0.040(8) Uani 1 1 d . U . . .
C52 C 1.159(2) 1.0334(10) 0.8938(10) 0.032(7) Uani 1 1 d . . . . .
C10 C 0.727(3) 0.7444(12) 0.1583(11) 0.057(12) Uani 1 1 d . . . . .
H10 H 0.708562 0.712760 0.149413 0.068 Uiso 1 1 calc R U . . .
C1 C 0.744(3) 0.7377(12) 0.4466(10) 0.043(9) Uani 1 1 d . U . . .
H1 H 0.749681 0.704300 0.453985 0.052 Uiso 1 1 calc R U . . .
C53 C 1.099(3) 1.0233(11) 0.9284(10) 0.051(9) Uani 1 1 d . . . . .
H53 H 1.038512 1.018191 0.921616 0.061 Uiso 1 1 calc R U . . .
N6 N 0.7899(17) 0.6383(9) 0.7764(8) 0.035(6) Uani 1 1 d . U . . .
N17 N 0.1565(16) 0.5574(9) 0.5449(8) 0.032(6) Uani 1 1 d . U . . .
N7 N 0.786(2) 0.6405(10) 0.8247(8) 0.049(8) Uani 1 1 d . . . . .
C5 C 0.758(3) 0.8114(10) 0.4717(10) 0.040(8) Uani 1 1 d . U . . .
H5 H 0.766586 0.833981 0.496295 0.049 Uiso 1 1 calc R U . . .
N27 N 1.146(2) 1.0364(10) 0.5343(9) 0.044(7) Uani 1 1 d . . . . .
C41 C 0.104(2) 0.5847(10) 0.5384(10) 0.030(7) Uani 1 1 d . . . . .
C24 C 0.769(2) 0.6692(9) 0.9202(8) 0.031(8) Uani 1 1 d . . . . .
H24 H 0.785159 0.636782 0.913215 0.037 Uiso 1 1 calc R U . . .
C44 C 0.587(2) 1.3194(10) 0.5693(11) 0.034(8) Uani 1 1 d . . . . .
C30 C 0.107(2) 0.4805(11) 0.4201(10) 0.042(8) Uani 1 1 d . U . . .
H30 H 0.048578 0.487705 0.411587 0.051 Uiso 1 1 calc R U . . .
C33 C 0.271(2) 0.4639(10) 0.4468(9) 0.040(8) Uani 1 1 d . U . . .
H33 H 0.330411 0.459139 0.455438 0.048 Uiso 1 1 calc R U . . .
C3 C 0.756(2) 0.7947(10) 0.3892(9) 0.029(7) Uani 1 1 d . U . . .
C61 C 0.589(2) 1.1679(10) 0.5375(9) 0.026(7) Uani 1 1 d . . . . .
C32 C 0.249(3) 0.4582(10) 0.3996(9) 0.040(7) Uani 1 1 d . U . . .
H32 H 0.292057 0.447668 0.377836 0.048 Uiso 1 1 calc R U . . .
C8 C 0.758(2) 0.7991(11) 0.2197(11) 0.037(8) Uani 1 1 d . . . . .
C4 C 0.761(2) 0.8285(10) 0.4263(9) 0.035(7) Uani 1 1 d . U . . .
H4 H 0.766427 0.862136 0.420114 0.042 Uiso 1 1 calc R U . . .
C25 C 0.594(2) 0.8181(13) 0.5684(11) 0.045(9) Uani 1 1 d . U . . .
C27 C 0.598(2) 0.6660(10) 0.5372(9) 0.029(7) Uani 1 1 d . U . . .
N3 N 0.791(2) 0.8572(9) 0.2808(8) 0.048(8) Uani 1 1 d . . . . .
N2 N 0.790(2) 0.8575(10) 0.3300(7) 0.046(8) Uani 1 1 d . . . . .
C9 C 0.729(3) 0.7556(11) 0.2077(12) 0.045(10) Uani 1 1 d . . . . .
H9 H 0.710808 0.732758 0.230512 0.054 Uiso 1 1 calc R U . . .
C16 C 0.731(2) 0.7457(12) 0.7026(11) 0.040(8) Uani 1 1 d . U . . .
H16 H 0.715092 0.768836 0.725584 0.047 Uiso 1 1 calc R U . . .
C23 C 0.763(2) 0.6832(10) 0.9661(11) 0.042(8) Uani 1 1 d . . . . .
H23 H 0.769209 0.660240 0.990520 0.050 Uiso 1 1 calc R U . . .
C13 C 0.768(2) 0.6795(10) 0.6339(10) 0.032(7) Uani 1 1 d . U . . .
H13 H 0.778174 0.656164 0.610127 0.038 Uiso 1 1 calc R U . . .
C49 C 1.275(3) 1.0136(12) 0.6673(9) 0.044(8) Uani 1 1 d . U . . .
H49 H 1.335611 1.009773 0.661253 0.052 Uiso 1 1 calc R U . . .
C45 C 1.137(3) 1.0241(11) 0.6426(10) 0.044(9) Uani 1 1 d . . . . .
H45 H 1.095202 1.024492 0.617925 0.053 Uiso 1 1 calc R U . . .
N15 N 0.064(2) 0.4723(11) 0.2753(9) 0.056(8) Uani 1 1 d . U . . .
N22 N 1.050(2) 1.0312(10) 0.7832(9) 0.061(9) Uani 1 1 d . . . . .
C15 C 0.759(2) 0.6975(10) 0.7152(9) 0.028(7) Uani 1 1 d . U . . .
C20 C 0.754(3) 0.6998(10) 0.8853(8) 0.035(8) Uani 1 1 d . . . . .
C56 C 1.244(3) 1.0450(12) 0.9067(11) 0.062(11) Uani 1 1 d . . . . .
H56 H 1.284897 1.054772 0.883561 0.074 Uiso 1 1 calc R U . . .
N14 N 0.057(2) 0.4704(12) 0.3251(9) 0.060(8) Uani 1 1 d . U . . .
C101 C 0.255(2) 0.8986(11) 0.7622(10) 0.032(7) Uani 1 1 d . U . . .
C46 C 1.105(3) 1.0348(13) 0.6881(11) 0.054(10) Uani 1 1 d . U . . .
H46 H 1.047650 1.046567 0.692848 0.065 Uiso 1 1 calc R U . . .
C69 C 1.007(2) 0.7067(10) 0.7378(9) 0.044(7) Uani 1 1 d . U . . .
C31 C 0.168(3) 0.4676(11) 0.3856(11) 0.050(10) Uani 1 1 d . . . . .
C14 C 0.775(3) 0.6652(12) 0.6806(11) 0.046(9) Uani 1 1 d . U . . .
H14 H 0.789821 0.632730 0.688088 0.055 Uiso 1 1 calc R U . . .
C6 C 0.764(3) 0.8139(10) 0.3434(10) 0.045(10) Uani 1 1 d . . . . .
C19 C 0.762(3) 0.6821(11) 0.8364(9) 0.036(8) Uani 1 1 d . . . . .
C55 C 1.271(3) 1.0423(12) 0.9546(11) 0.053(9) Uani 1 1 d . U . . .
H55 H 1.328041 1.051605 0.963694 0.064 Uiso 1 1 calc R U . . .
C7 C 0.765(3) 0.8150(13) 0.2683(10) 0.044(10) Uani 1 1 d . . . . .
N23 N 1.048(2) 1.0327(11) 0.8334(9) 0.057(9) Uani 1 1 d . . . . .
C12 C 0.782(3) 0.8316(11) 0.1850(9) 0.046(11) Uani 1 1 d . . . . .
H12 H 0.803126 0.863044 0.192756 0.055 Uiso 1 1 calc R U . . .
C65 C 0.950(3) 0.7768(15) 0.6986(14) 0.077(12) Uani 1 1 d . U . . .
H65 H 0.940989 0.795241 0.671147 0.092 Uiso 1 1 calc R U . . .
C103 C 0.234(3) 0.8807(13) 0.6849(11) 0.057(10) Uani 1 1 d . U . . .
H103 H 0.249944 0.884796 0.653136 0.069 Uiso 1 1 calc R U . . .
C22 C 0.723(2) 0.7644(12) 0.9417(11) 0.045(9) Uani 1 1 d . U . . .
H22 H 0.704482 0.796444 0.948535 0.053 Uiso 1 1 calc R U . . .
C106 C 0.172(3) 0.8833(14) 0.7746(13) 0.057(10) Uani 1 1 d . U . . .
C48 C 1.247(3) 1.0192(10) 0.7143(10) 0.044(8) Uani 1 1 d . U . . .
H48 H 1.289104 1.016853 0.738279 0.052 Uiso 1 1 calc R U . . .
C66 C 0.929(3) 0.7953(15) 0.7406(12) 0.061(10) Uani 1 1 d . U . . .
H66 H 0.903747 0.826585 0.742159 0.073 Uiso 1 1 calc R U . . .
C102 C 0.292(4) 0.8970(18) 0.7170(17) 0.090(15) Uani 1 1 d . U . . .
C105 C 0.124(3) 0.8664(15) 0.7390(13) 0.064(11) Uani 1 1 d . U . . .
H105 H 0.064734 0.858672 0.744655 0.076 Uiso 1 1 calc R U . . .
C18 C 0.765(2) 0.6826(11) 0.7638(12) 0.036(8) Uani 1 1 d . . . . .
C11 C 0.776(2) 0.8174(10) 0.1394(9) 0.033(8) Uani 1 1 d . . . . .
H11 H 0.793617 0.839936 0.116244 0.040 Uiso 1 1 calc R U . . .
C76 C 1.038(3) 0.6542(14) 0.8211(13) 0.071(11) Uani 1 1 d . U . . .
H76 H 1.048923 0.637291 0.849294 0.085 Uiso 1 1 calc R U . . .
C21 C 0.730(2) 0.7465(11) 0.8955(10) 0.035(8) Uani 1 1 d . U . . .
H21 H 0.716349 0.767776 0.870415 0.042 Uiso 1 1 calc R U . . .
C100 C 0.307(2) 0.9172(11) 0.8043(11) 0.041(8) Uani 1 1 d . U . . .
C51 C 1.130(3) 1.0335(13) 0.8451(11) 0.047(10) Uani 1 1 d . . . . .
C34 C 0.138(3) 0.4683(12) 0.3386(12) 0.048(10) Uani 1 1 d . . . . .
C104 C 0.157(3) 0.8593(15) 0.6936(13) 0.071(12) Uani 1 1 d . U . . .
H104 H 0.126357 0.840783 0.670873 0.085 Uiso 1 1 calc R U . . .
C47 C 1.163(2) 1.0275(10) 0.7266(10) 0.037(8) Uani 1 1 d . . . . .
C99 C 0.399(3) 0.9333(13) 0.7893(13) 0.054(10) Uani 1 1 d . U . . .
C35 C 0.143(3) 0.4672(12) 0.2661(11) 0.052(11) Uani 1 1 d . . . . .
C97 C 0.380(3) 0.9146(13) 0.7093(14) 0.060(10) Uani 1 1 d . U . . .
H97 H 0.403997 0.913750 0.678852 0.072 Uiso 1 1 calc R U . . .
C50 C 1.134(3) 1.0317(12) 0.7704(11) 0.045(9) Uani 1 1 d . U . . .
C98 C 0.427(4) 0.932(2) 0.7446(16) 0.095(17) Uani 1 1 d . U . . .
H98 H 0.483944 0.944265 0.737996 0.114 Uiso 1 1 calc R U . . .
C111 C 0.418(3) 0.9519(15) 0.8680(15) 0.081(13) Uani 1 1 d . U . . .
H111 H 0.456692 0.963944 0.891122 0.097 Uiso 1 1 calc R U . . .
C112 C 0.446(4) 0.9495(17) 0.8273(16) 0.100(17) Uani 1 1 d . U . . .
H112 H 0.504487 0.959634 0.822008 0.120 Uiso 1 1 calc R U . . .
C110 C 0.333(3) 0.9384(13) 0.8831(13) 0.064(11) Uani 1 1 d . U . . .
H110 H 0.314807 0.942124 0.914605 0.077 Uiso 1 1 calc R U . . .
C70 C 0.988(3) 0.7280(12) 0.6956(11) 0.061(9) Uani 1 1 d . U . . .
C73 C 1.065(3) 0.6370(17) 0.6936(14) 0.074(12) Uani 1 1 d . U . . .
H73 H 1.088402 0.605321 0.690373 0.089 Uiso 1 1 calc R U . . .
C77 C 1.001(2) 0.6988(11) 0.8244(10) 0.050(8) Uani 1 1 d . U . . .
C71 C 1.013(3) 0.7084(16) 0.6533(15) 0.098(14) Uani 1 1 d . U . . .
H71 H 1.004446 0.725723 0.625030 0.117 Uiso 1 1 calc R U . . .
C72 C 1.047(3) 0.6661(14) 0.6536(13) 0.068(11) Uani 1 1 d . U . . .
H72 H 1.061702 0.652710 0.624161 0.081 Uiso 1 1 calc R U . . .
C75 C 1.058(3) 0.6325(16) 0.7818(15) 0.085(13) Uani 1 1 d . U . . .
H75 H 1.080930 0.600471 0.782214 0.103 Uiso 1 1 calc R U . . .
C74 C 1.046(3) 0.6569(17) 0.7392(15) 0.085(13) Uani 1 1 d . U . . .
C79 C 0.937(2) 0.7648(12) 0.8676(12) 0.057(9) Uani 1 1 d . U . . .
H79 H 0.920822 0.779241 0.896388 0.069 Uiso 1 1 calc R U . . .
C78 C 0.978(3) 0.7198(15) 0.8655(15) 0.092(13) Uani 1 1 d . U . . .
H78 H 0.991022 0.703229 0.893747 0.111 Uiso 1 1 calc R U . . .
C68 C 0.984(2) 0.7222(11) 0.7806(10) 0.049(8) Uani 1 1 d . U . . .
C92 C 0.487(4) 0.7206(18) 0.6608(17) 0.120(10) Uani 1 1 d . U . . .
H92 H 0.480370 0.720853 0.627893 0.144 Uiso 1 1 calc R U . . .
C91 C 0.461(4) 0.7621(19) 0.6882(16) 0.114(10) Uani 1 1 d . U . . .
H91 H 0.445529 0.792425 0.675088 0.136 Uiso 1 1 calc R U . . .
C118 C 0.774(3) 0.9167(14) 0.6590(12) 0.062(11) Uani 1 1 d . U . . .
C120 C 0.637(3) 0.8841(14) 0.6869(11) 0.055(10) Uani 1 1 d . U . . .
H120 H 0.579498 0.872918 0.681312 0.066 Uiso 1 1 calc R U . . .
C122 C 0.763(3) 0.9029(15) 0.7394(14) 0.061(11) Uani 1 1 d . U . . .
C121 C 0.674(3) 0.8849(14) 0.7345(13) 0.051(9) Uani 1 1 d . U . . .
C119 C 0.685(3) 0.8986(14) 0.6537(14) 0.066(11) Uani 1 1 d . U . . .
H119 H 0.661206 0.897510 0.623078 0.079 Uiso 1 1 calc R U . . .
C125 C 0.663(4) 0.8719(17) 0.8172(16) 0.092(15) Uani 1 1 d . U . . .
H125 H 0.626090 0.865971 0.843249 0.110 Uiso 1 1 calc R U . . .
C117 C 0.810(3) 0.9174(13) 0.7039(13) 0.054(10) Uani 1 1 d . U . . .
C109 C 0.275(3) 0.9189(14) 0.8482(13) 0.062(11) Uani 1 1 d . U . . .
C124 C 0.750(3) 0.8864(15) 0.8250(15) 0.084(13) Uani 1 1 d . U . . .
H124 H 0.777235 0.885933 0.854778 0.100 Uiso 1 1 calc R U . . .
C113 C 0.818(3) 0.9297(16) 0.6167(16) 0.088(14) Uani 1 1 d . U . . .
H113 H 0.791639 0.927025 0.586766 0.105 Uiso 1 1 calc R U . . .
C115 C 0.943(4) 0.9474(16) 0.6668(16) 0.090(15) Uani 1 1 d . U . . .
H115 H 1.002396 0.957630 0.667199 0.108 Uiso 1 1 calc R U . . .
C107 C 0.140(2) 0.8870(12) 0.8248(10) 0.047(8) Uani 1 1 d . U . . .
H107 H 0.083170 0.875854 0.833583 0.056 Uiso 1 1 calc R U . . .
C127 C 0.881(3) 0.9187(16) 0.7911(18) 0.087(14) Uani 1 1 d . U . . .
H127 H 0.906338 0.919997 0.821396 0.104 Uiso 1 1 calc R U . . .
C123 C 0.792(3) 0.9017(15) 0.7840(14) 0.063(11) Uani 1 1 d . U . . .
C116 C 0.900(4) 0.9345(17) 0.7071(17) 0.087(14) Uani 1 1 d . U . . .
C114 C 0.893(4) 0.9449(18) 0.6231(17) 0.099(16) Uani 1 1 d . U . . .
H114 H 0.922294 0.956438 0.596052 0.119 Uiso 1 1 calc R U . . .
C126 C 0.628(4) 0.8658(19) 0.7710(17) 0.096(15) Uani 1 1 d . U . . .
H126 H 0.574428 0.849004 0.766075 0.115 Uiso 1 1 calc R U . . .
C108 C 0.195(3) 0.9066(13) 0.8566(13) 0.058(10) Uani 1 1 d . U . . .
H108 H 0.173020 0.911819 0.887190 0.070 Uiso 1 1 calc R U . . .
C128 C 0.928(4) 0.9328(19) 0.7529(13) 0.079(15) Uani 1 1 d . U . . .
H128 H 0.987061 0.942666 0.758425 0.095 Uiso 1 1 calc R U . . .
C67 C 0.944(3) 0.7697(17) 0.7822(16) 0.087(14) Uani 1 1 d . U . . .
C80 C 0.921(3) 0.7874(17) 0.8251(15) 0.094(15) Uani 1 1 d . U . . .
H80 H 0.891171 0.817569 0.825841 0.113 Uiso 1 1 calc R U . . .
C90 C 0.463(2) 0.7533(13) 0.7343(8) 0.104(9) Uani 1 1 d DG U . . .
C89 C 0.433(2) 0.7934(11) 0.7589(12) 0.115(11) Uani 1 1 d DG U . . .
H89 H 0.409970 0.820525 0.742542 0.138 Uiso 1 1 calc R U . . .
C88 C 0.436(2) 0.7937(10) 0.8073(12) 0.120(11) Uani 1 1 d DG U . . .
H88 H 0.415481 0.821090 0.824081 0.144 Uiso 1 1 calc R U . . .
C87 C 0.469(2) 0.7539(12) 0.8312(8) 0.104(10) Uani 1 1 d DG U . . .
H87 H 0.471496 0.754155 0.864259 0.125 Uiso 1 1 calc R U . . .
C86 C 0.499(2) 0.7138(9) 0.8066(10) 0.096(9) Uani 1 1 d DG U . . .
C85 C 0.496(2) 0.7135(10) 0.7582(10) 0.091(8) Uani 1 1 d DG U . . .
C82 C 0.564(4) 0.634(2) 0.8081(13) 0.110(10) Uani 1 1 d D U . . .
H82 H 0.590068 0.606451 0.821870 0.132 Uiso 1 1 calc R U . . .
C81 C 0.536(3) 0.6718(15) 0.8341(16) 0.101(10) Uani 1 1 d D U . . .
H81 H 0.540309 0.672011 0.867111 0.121 Uiso 1 1 calc R U . . .
C36 C 0.179(3) 0.4684(11) 0.2161(10) 0.043(8) Uani 1 1 d . U . . .
C39 C 0.288(3) 0.4820(13) 0.1569(11) 0.056(11) Uani 1 1 d . . . . .
H39 H 0.346220 0.487925 0.147106 0.068 Uiso 1 1 calc R U . . .
C37 C 0.116(2) 0.4674(13) 0.1814(12) 0.052(10) Uani 1 1 d . . . . .
H37 H 0.055783 0.463393 0.188778 0.062 Uiso 1 1 calc R U . . .
C38 C 0.143(3) 0.4724(13) 0.1362(11) 0.050(9) Uani 1 1 d . U . . .
H38 H 0.100280 0.471600 0.112259 0.060 Uiso 1 1 calc R U . . .
C40 C 0.270(2) 0.4776(11) 0.2040(10) 0.040(8) Uani 1 1 d . U . . .
H40 H 0.314122 0.480487 0.227093 0.048 Uiso 1 1 calc R U . . .
N16 N 0.223(2) 0.4780(9) 0.1242(8) 0.038(7) Uani 1 1 d . . . . .
C94 C 0.551(3) 0.6383(15) 0.6595(9) 0.125(10) Uani 1 1 d DG U . . .
H94 H 0.551919 0.638564 0.626373 0.150 Uiso 1 1 calc R U . . .
C93 C 0.523(3) 0.6788(11) 0.6839(12) 0.114(8) Uani 1 1 d DG U . . .
C84 C 0.522(3) 0.6784(11) 0.7324(12) 0.112(9) Uani 1 1 d DG U . . .
C83 C 0.550(3) 0.6376(14) 0.7564(9) 0.121(10) Uani 1 1 d DG U . . .
C96 C 0.579(3) 0.5971(11) 0.7320(13) 0.132(9) Uani 1 1 d DG U . . .
H96 H 0.598043 0.569167 0.748463 0.158 Uiso 1 1 calc R U . . .
C95 C 0.580(2) 0.5975(12) 0.6836(13) 0.136(10) Uani 1 1 d DG U . . .
H95 H 0.599217 0.569797 0.666874 0.164 Uiso 1 1 calc R U . . .

loop_
_atom_site_aniso_label
_atom_site_aniso_U_11
_atom_site_aniso_U_22
_atom_site_aniso_U_33
_atom_site_aniso_U_23
_atom_site_aniso_U_13
_atom_site_aniso_U_12
Au3 0.0392(8) 0.0386(6) 0.0297(5) 0.0024(5) -0.0072(6) -0.0092(7)
Au5 0.0340(8) 0.0411(6) 0.0335(5) 0.0026(5) 0.0048(7) 0.0084(8)
Au7 0.0370(7) 0.0458(6) 0.0328(5) -0.0012(5) 0.0004(7) -0.0094(9)
Au2 0.0432(8) 0.0418(6) 0.0288(4) 0.0022(5) -0.0018(7) -0.0081(9)
Au6 0.0398(8) 0.0356(5) 0.0378(5) 0.0013(5) 0.0006(7) 0.0118(9)
Au4 0.0364(8) 0.0427(6) 0.0336(5) -0.0061(5) 0.0009(6) 0.0102(7)
Au8 0.0389(8) 0.0386(6) 0.0385(5) -0.0019(5) 0.0024(7) -0.0090(8)
Au1 0.0399(8) 0.0638(7) 0.0318(5) 0.0013(5) -0.0049(7) 0.0228(10)
Fe1 0.023(2) 0.020(2) 0.0238(19) -0.0023(16) -0.004(2) 0.001(2)
Fe3 0.023(2) 0.030(2) 0.0193(16) 0.0002(15) 0.0007(19) 0.001(2)
Fe4 0.026(2) 0.022(2) 0.025(2) 0.0005(16) 0.006(2) -0.002(2)
Fe2 0.023(2) 0.0194(19) 0.0312(19) -0.0017(15) -0.005(2) 0.004(2)
N12 0.028(16) 0.049(17) 0.019(11) -0.005(11) -0.004(11) -0.011(14)
N13 0.040(19) 0.056(19) 0.037(14) -0.005(13) 0.001(13) -0.023(15)
N20 0.050(19) 0.021(13) 0.037(14) 0.013(12) 0.003(13) 0.011(13)
C28 0.029(12) 0.034(12) 0.012(9) 0.005(9) -0.002(9) -0.009(10)
N30 0.029(16) 0.056(18) 0.052(16) 0.016(15) -0.024(13) 0.000(15)
N28 0.05(2) 0.053(18) 0.028(13) -0.015(13) 0.022(13) 0.011(16)
N1 0.028(8) 0.027(8) 0.026(7) -0.006(6) 0.007(6) 0.000(6)
N29 0.040(17) 0.040(15) 0.033(13) 0.006(12) 0.007(13) -0.010(14)
N25 0.028(11) 0.024(10) 0.040(10) -0.008(9) -0.007(9) -0.011(9)
O1 0.033(14) 0.044(13) 0.030(10) 0.002(9) -0.021(10) -0.005(13)
N18 0.026(11) 0.033(11) 0.038(10) 0.000(9) 0.001(9) 0.008(10)
N5 0.052(19) 0.034(14) 0.023(11) -0.011(11) -0.012(14) -0.014(16)
N11 0.040(12) 0.039(11) 0.021(9) 0.009(9) -0.002(9) -0.003(10)
C63 0.038(13) 0.034(12) 0.022(10) 0.002(10) 0.004(10) -0.003(11)
N31 0.05(2) 0.028(14) 0.034(14) -0.002(12) 0.001(13) -0.007(14)
N32 0.034(11) 0.038(11) 0.043(11) -0.001(9) 0.010(9) -0.013(10)
C42 0.035(12) 0.019(11) 0.021(10) -0.003(9) -0.003(10) 0.010(10)
N10 0.041(17) 0.050(17) 0.024(12) -0.023(12) -0.009(12) 0.018(14)
C58 0.031(12) 0.034(12) 0.033(11) -0.008(10) 0.001(10) 0.009(10)
N26 0.026(11) 0.021(9) 0.030(10) -0.001(9) -0.004(9) -0.010(9)
C59 0.023(12) 0.039(12) 0.032(11) -0.011(10) 0.004(10) 0.002(10)
N21 0.045(12) 0.016(9) 0.034(10) -0.002(8) -0.005(9) 0.013(9)
C62 0.028(9) 0.030(9) 0.031(9) 0.001(6) 0.003(6) -0.001(6)
C17 0.024(12) 0.024(11) 0.026(10) -0.003(9) -0.010(9) -0.007(10)
N24 0.05(2) 0.034(15) 0.024(12) 0.015(11) 0.001(12) -0.007(14)
C64 0.05(2) 0.027(16) 0.040(16) -0.003(15) -0.002(16) -0.025(16)
O4 0.10(2) 0.025(12) 0.035(12) -0.011(10) 0.006(13) 0.005(14)
O3 0.058(12) 0.027(9) 0.031(9) -0.002(8) -0.009(9) 0.002(9)
O2 0.062(18) 0.026(12) 0.029(10) -0.002(9) 0.004(12) 0.001(14)
C57 0.030(11) 0.025(11) 0.018(9) 0.008(9) -0.013(9) -0.014(10)
N19 0.027(11) 0.039(11) 0.030(10) -0.006(9) -0.014(9) 0.006(9)
N4 0.033(11) 0.018(9) 0.031(9) -0.002(9) -0.004(10) 0.008(10)
C60 0.042(13) 0.044(13) 0.025(11) -0.004(10) 0.012(10) 0.007(11)
N9 0.034(12) 0.031(10) 0.038(10) 0.013(9) -0.009(10) 0.011(10)
C29 0.032(12) 0.047(13) 0.029(11) 0.000(10) 0.006(10) -0.004(11)
C2 0.12(4) 0.038(19) 0.024(15) 0.006(14) -0.03(2) 0.00(2)
N8 0.06(2) 0.045(17) 0.057(16) -0.014(14) -0.033(17) -0.003(18)
C43 0.027(9) 0.032(9) 0.029(8) 0.001(6) -0.001(6) 0.001(6)
C54 0.041(13) 0.045(13) 0.019(10) 0.006(10) -0.002(10) 0.008(11)
C26 0.046(14) 0.048(13) 0.027(11) 0.006(10) -0.007(10) 0.003(11)
C52 0.034(19) 0.022(15) 0.039(16) -0.004(13) 0.004(15) 0.002(14)
C10 0.08(3) 0.039(19) 0.048(19) -0.031(16) 0.01(2) -0.02(2)
C1 0.051(14) 0.045(13) 0.035(12) -0.002(11) -0.009(11) -0.004(12)
C53 0.07(3) 0.05(2) 0.030(15) -0.010(16) 0.006(17) 0.003(19)
N6 0.045(12) 0.026(10) 0.033(10) 0.009(9) 0.000(9) 0.002(10)
N17 0.021(10) 0.029(10) 0.047(11) 0.004(9) -0.003(9) 0.008(9)
N7 0.09(3) 0.037(16) 0.023(12) -0.009(13) -0.004(14) -0.006(17)
C5 0.047(14) 0.034(12) 0.040(11) -0.005(10) 0.008(11) 0.007(11)
N27 0.044(19) 0.049(17) 0.038(14) 0.006(14) -0.010(14) 0.004(16)
C41 0.031(17) 0.020(14) 0.041(16) 0.005(13) 0.003(14) 0.000(14)
C24 0.06(2) 0.008(12) 0.029(13) -0.001(11) 0.002(14) 0.007(13)
C44 0.04(2) 0.015(14) 0.048(18) -0.005(14) 0.001(15) 0.006(14)
C30 0.043(13) 0.043(13) 0.041(12) 0.016(10) -0.001(11) -0.004(11)
C33 0.047(13) 0.037(12) 0.034(11) -0.011(10) -0.004(10) 0.021(11)
C3 0.027(12) 0.025(11) 0.036(11) -0.004(10) -0.011(10) -0.008(11)
C61 0.029(17) 0.026(15) 0.022(13) -0.002(12) -0.006(12) -0.010(14)
C32 0.047(13) 0.039(12) 0.033(11) -0.009(10) 0.004(11) 0.005(12)
C8 0.034(19) 0.027(18) 0.052(19) 0.008(15) 0.004(17) 0.020(17)
C4 0.039(13) 0.028(11) 0.039(11) 0.011(10) 0.002(11) 0.002(10)
C25 0.037(13) 0.058(14) 0.041(12) -0.006(11) 0.003(11) 0.000(11)
C27 0.035(12) 0.027(11) 0.025(11) 0.008(10) -0.012(10) -0.007(10)
N3 0.09(2) 0.022(14) 0.037(13) 0.003(12) -0.004(14) -0.001(15)
N2 0.06(2) 0.054(18) 0.022(11) -0.007(13) -0.007(12) -0.020(16)
C9 0.06(3) 0.027(17) 0.048(18) 0.003(15) -0.002(19) 0.010(17)
C16 0.039(14) 0.038(13) 0.041(12) 0.004(11) -0.006(11) 0.004(11)
C23 0.04(2) 0.027(16) 0.061(19) -0.008(15) -0.001(17) 0.012(16)
C13 0.034(13) 0.021(11) 0.040(11) -0.002(10) 0.009(10) 0.009(10)
C49 0.048(14) 0.053(13) 0.030(11) -0.012(10) -0.006(11) 0.002(11)
C45 0.08(3) 0.026(17) 0.029(15) 0.005(13) 0.007(17) -0.011(18)
N15 0.065(14) 0.065(13) 0.039(11) -0.005(10) -0.010(10) 0.016(11)
N22 0.09(3) 0.055(18) 0.034(14) 0.007(13) -0.010(15) -0.008(18)
C15 0.037(13) 0.022(11) 0.026(11) 0.010(10) 0.000(10) -0.001(11)
C20 0.07(2) 0.021(15) 0.018(12) 0.004(12) -0.021(16) -0.007(18)
C56 0.08(3) 0.06(2) 0.041(18) 0.002(17) 0.01(2) 0.00(3)
N14 0.066(14) 0.068(13) 0.045(11) -0.011(11) 0.001(11) -0.002(11)
C101 0.036(12) 0.029(11) 0.033(10) 0.025(10) 0.012(10) 0.011(11)
C46 0.057(15) 0.055(14) 0.051(13) -0.014(11) -0.003(11) -0.003(12)
C69 0.037(13) 0.049(12) 0.046(11) 0.007(10) -0.002(11) -0.011(12)
C31 0.08(3) 0.021(17) 0.044(19) -0.004(15) 0.00(2) -0.010(19)
C14 0.050(15) 0.034(13) 0.054(13) 0.004(11) 0.001(11) -0.001(11)
C6 0.08(3) 0.016(15) 0.044(17) -0.002(14) 0.01(2) -0.002(19)
C19 0.05(2) 0.044(19) 0.015(13) 0.006(13) 0.002(15) -0.002(19)
C55 0.064(15) 0.048(14) 0.047(13) 0.001(11) -0.002(11) -0.001(12)
C7 0.07(3) 0.05(2) 0.019(14) -0.006(16) -0.011(17) 0.00(2)
N23 0.07(2) 0.06(2) 0.034(14) -0.014(14) 0.009(15) 0.009(18)
C12 0.09(3) 0.022(16) 0.023(14) 0.004(13) -0.021(16) -0.006(18)
C65 0.064(17) 0.077(16) 0.088(16) 0.001(12) -0.008(12) -0.005(12)
C103 0.064(15) 0.058(14) 0.050(13) 0.005(11) 0.004(11) 0.009(12)
C22 0.049(11) 0.040(11) 0.045(11) 0.005(7) 0.004(7) -0.004(7)
C106 0.058(15) 0.053(14) 0.060(14) 0.001(12) -0.001(12) 0.010(12)
C48 0.061(14) 0.035(12) 0.035(11) -0.005(10) -0.004(11) -0.002(12)
C66 0.057(15) 0.056(15) 0.071(14) 0.005(12) 0.001(12) 0.002(12)
C102 0.089(19) 0.088(19) 0.093(18) 0.007(13) 0.001(13) 0.006(13)
C105 0.052(15) 0.065(15) 0.074(14) 0.004(12) 0.002(12) 0.002(12)
C18 0.03(2) 0.019(17) 0.058(18) -0.007(16) 0.008(18) -0.013(16)
C11 0.05(2) 0.026(16) 0.029(15) -0.006(13) -0.006(14) -0.015(15)
C76 0.058(16) 0.075(15) 0.079(15) -0.002(12) -0.001(12) -0.014(12)
C21 0.041(10) 0.030(9) 0.034(9) -0.002(6) -0.001(7) -0.001(7)
C100 0.043(14) 0.028(12) 0.052(13) 0.012(10) -0.004(11) 0.003(11)
C51 0.07(3) 0.04(2) 0.035(18) -0.006(16) 0.005(19) 0.00(2)
C34 0.05(3) 0.032(19) 0.06(2) 0.005(17) 0.01(2) -0.005(19)
C104 0.073(16) 0.072(16) 0.066(15) -0.005(12) -0.006(12) 0.001(13)
C47 0.05(2) 0.018(15) 0.040(17) 0.011(13) -0.010(16) -0.013(15)
C99 0.054(15) 0.048(14) 0.061(13) 0.004(11) -0.017(12) -0.001(11)
C35 0.09(3) 0.033(19) 0.033(17) 0.010(16) 0.00(2) 0.02(2)
C97 0.058(15) 0.054(14) 0.067(14) 0.018(12) 0.019(12) 0.013(12)
C50 0.055(14) 0.037(13) 0.043(13) -0.003(11) -0.002(11) 0.003(11)
C98 0.09(2) 0.09(2) 0.11(2) 0.006(13) 0.010(13) 0.002(13)
C111 0.078(17) 0.074(17) 0.091(17) 0.010(13) -0.019(13) 0.001(13)
C112 0.10(2) 0.09(2) 0.11(2) 0.003(13) -0.009(13) 0.002(13)
C110 0.074(16) 0.055(15) 0.063(14) 0.000(12) -0.006(12) 0.004(12)
C70 0.047(14) 0.071(14) 0.064(13) 0.006(11) -0.003(12) -0.016(12)
C73 0.057(16) 0.078(16) 0.088(16) -0.011(12) -0.008(12) 0.000(12)
C77 0.033(13) 0.062(13) 0.055(12) 0.006(10) 0.007(11) -0.006(12)
C71 0.088(18) 0.107(18) 0.098(17) -0.007(13) 0.000(13) -0.003(13)
C72 0.066(13) 0.071(12) 0.067(12) 0.000(7) -0.003(7) -0.005(7)
C75 0.081(17) 0.078(17) 0.098(17) 0.000(13) 0.003(13) 0.007(13)
C74 0.079(18) 0.088(18) 0.090(16) 0.000(13) 0.000(13) -0.011(13)
C79 0.049(14) 0.058(14) 0.065(14) -0.011(12) -0.008(11) -0.015(11)
C78 0.083(18) 0.092(17) 0.102(17) 0.001(13) 0.004(13) -0.017(13)
C68 0.039(13) 0.051(12) 0.058(12) 0.004(10) -0.007(11) -0.010(11)
C92 0.113(17) 0.127(13) 0.120(12) 0.001(9) 0.004(13) -0.009(13)
C91 0.109(17) 0.114(13) 0.118(11) 0.013(10) -0.004(13) -0.009(12)
C118 0.070(16) 0.058(15) 0.059(14) -0.010(11) 0.014(12) 0.009(12)
C120 0.046(14) 0.059(15) 0.059(14) -0.006(11) -0.003(11) -0.003(12)
C122 0.061(16) 0.053(15) 0.070(14) -0.003(12) -0.003(12) 0.007(12)
C121 0.048(14) 0.051(14) 0.055(13) -0.006(12) 0.006(11) 0.002(11)
C119 0.071(16) 0.057(15) 0.069(15) -0.003(12) -0.008(12) 0.011(12)
C125 0.093(19) 0.091(19) 0.091(18) 0.000(13) 0.010(13) 0.010(13)
C117 0.055(15) 0.048(14) 0.060(14) -0.010(11) -0.001(12) 0.006(12)
C109 0.071(16) 0.052(15) 0.064(14) 0.013(11) -0.010(12) 0.008(12)
C124 0.082(17) 0.083(17) 0.085(16) -0.007(12) 0.002(13) 0.003(13)
C113 0.097(19) 0.074(18) 0.093(18) -0.001(13) 0.008(13) 0.016(13)
C115 0.082(19) 0.080(18) 0.108(18) -0.004(13) 0.011(13) -0.006(13)
C107 0.042(13) 0.050(13) 0.048(12) 0.003(11) 0.019(11) 0.002(11)
C127 0.084(19) 0.078(18) 0.098(18) -0.012(13) -0.016(13) 0.013(13)
C123 0.061(16) 0.060(16) 0.069(15) -0.008(12) -0.002(12) 0.008(12)
C116 0.086(19) 0.083(18) 0.093(18) -0.003(13) 0.000(13) 0.002(13)
C114 0.10(2) 0.091(19) 0.107(19) -0.002(13) 0.008(13) 0.010(13)
C126 0.090(19) 0.093(19) 0.106(19) -0.002(13) 0.003(13) 0.000(13)
C108 0.067(15) 0.050(14) 0.058(14) 0.007(11) 0.006(12) 0.003(12)
C128 0.073(19) 0.075(19) 0.090(18) -0.010(12) -0.001(12) 0.000(13)
C67 0.077(18) 0.087(17) 0.096(17) 0.003(13) -0.007(13) -0.004(13)
C80 0.092(19) 0.090(18) 0.100(18) 0.003(13) 0.002(13) -0.005(13)
C90 0.092(17) 0.111(13) 0.110(10) 0.006(9) -0.001(12) -0.012(12)
C89 0.105(18) 0.112(14) 0.127(12) 0.004(11) -0.002(13) -0.001(13)
C88 0.114(18) 0.119(14) 0.126(13) -0.001(11) 0.009(13) 0.006(13)
C87 0.096(17) 0.106(13) 0.111(13) -0.006(9) 0.018(12) -0.008(12)
C86 0.090(16) 0.100(12) 0.097(10) -0.003(9) 0.000(12) -0.012(12)
C85 0.081(16) 0.097(12) 0.094(9) -0.004(8) -0.008(12) -0.024(12)
C82 0.101(17) 0.109(14) 0.120(11) 0.009(10) 0.003(12) -0.006(12)
C81 0.093(17) 0.106(13) 0.105(12) 0.011(9) 0.004(12) -0.013(12)
C36 0.060(14) 0.033(12) 0.035(12) 0.006(10) 0.006(11) 0.002(11)
C39 0.07(3) 0.06(2) 0.042(19) 0.010(18) -0.009(18) -0.03(2)
C37 0.03(2) 0.06(2) 0.06(2) 0.017(18) -0.008(18) 0.014(18)
C38 0.055(15) 0.059(14) 0.037(12) 0.002(11) -0.003(11) -0.001(12)
C40 0.039(14) 0.045(13) 0.035(11) 0.001(10) -0.011(10) -0.002(11)
N16 0.05(2) 0.033(14) 0.031(12) -0.001(11) -0.007(13) -0.011(14)
C94 0.113(17) 0.132(13) 0.129(13) -0.009(9) 0.001(13) -0.003(13)
C93 0.112(11) 0.119(10) 0.111(9) -0.005(6) 0.002(7) -0.007(7)
C84 0.107(17) 0.117(12) 0.112(10) -0.001(9) 0.008(13) -0.006(12)
C83 0.123(18) 0.121(13) 0.120(10) 0.003(9) 0.004(12) 0.004(13)
C96 0.131(12) 0.131(11) 0.134(10) -0.004(6) 0.002(7) 0.002(7)
C95 0.137(12) 0.136(11) 0.136(11) -0.003(7) 0.002(7) 0.001(7)

loop_
_atom_type_symbol
_atom_type_description
_atom_type_scat_dispersion_real
_atom_type_scat_dispersion_imag
_atom_type_scat_source
C C 0.0033 0.0016 'International Tables Vol C Tables 4.2.6.8 and 6.1.1.4'
H H 0.0000 0.0000 'International Tables Vol C Tables 4.2.6.8 and 6.1.1.4'
Au Au -2.0133 8.8022 'International Tables Vol C Tables 4.2.6.8 and 6.1.1.4'
Fe Fe 0.3463 0.8444 'International Tables Vol C Tables 4.2.6.8 and 6.1.1.4'
N N 0.0061 0.0033 'International Tables Vol C Tables 4.2.6.8 and 6.1.1.4'
O O 0.0106 0.0060 'International Tables Vol C Tables 4.2.6.8 and 6.1.1.4'

loop_
_geom_angle_atom_site_label_1
_geom_angle_atom_site_label_2
_geom_angle_atom_site_label_3
_geom_angle
_geom_angle_site_symmetry_1
_geom_angle_site_symmetry_3
_geom_angle_publ_flag
C58 Au3 Au2 94.0(8) . 4_566 ?
C57 Au3 Au2 83.8(7) . 4_566 ?
C57 Au3 C58 176.2(12) . . ?
C59 Au5 Au4 97.4(8) . 4_576 ?
C59 Au5 C60 178.2(12) . . ?
C60 Au5 Au4 84.3(8) . 4_576 ?
C63 Au7 Au8 86.2(8) . 4_576 ?
C64 Au7 Au8 94.7(9) . 4_576 ?
C64 Au7 C63 178.6(13) . . ?
C28 Au2 Au3 96.9(7) . 4_466 ?
C27 Au2 Au3 88.0(8) . 4_466 ?
C27 Au2 C28 175.1(10) . . ?
C42 Au6 Au1 88.0(7) . 4_466 ?
C41 Au6 Au1 96.1(8) . 4_466 ?
C41 Au6 C42 175.9(11) . . ?
C43 Au4 Au5 80.0(7) . 4_476 ?
C44 Au4 Au5 96.5(9) . 4_476 ?
C44 Au4 C43 176.5(12) . . ?
C62 Au8 Au7 98.6(8) . 4_476 ?
C61 Au8 Au7 86.2(8) . 4_476 ?
C61 Au8 C62 174.8(11) . . ?
C26 Au1 Au6 93.0(8) . 4_566 ?
C26 Au1 C25 177.9(14) . . ?
C25 Au1 Au6 86.4(9) . 4_566 ?
N1 Fe1 N5 178.9(10) . . ?
N18 Fe1 N1 88.7(10) 1_655 . ?
N18 Fe1 N5 91.5(11) 1_655 . ?
N18 Fe1 N11 91.3(10) 1_655 . ?
N18 Fe1 N26 85.7(10) 1_655 . ?
N11 Fe1 N1 90.9(9) . . ?
N11 Fe1 N5 90.1(10) . . ?
N26 Fe1 N1 91.3(10) . . ?
N26 Fe1 N5 87.7(10) . . ?
N26 Fe1 N11 176.2(10) . . ?
N9 Fe1 N1 88.9(10) . . ?
N9 Fe1 N18 177.4(11) . 1_655 ?
N9 Fe1 N5 91.0(11) . . ?
N9 Fe1 N11 89.6(11) . . ?
N9 Fe1 N26 93.5(10) . . ?
N25 Fe3 N21 90.0(9) . . ?
N25 Fe3 N24 94.3(9) . 2_774 ?
N32 Fe3 N25 179.5(10) 1_655 . ?
N32 Fe3 N21 89.7(9) 1_655 . ?
N32 Fe3 N24 86.1(9) 1_655 2_774 ?
N32 Fe3 N27 89.0(11) 1_655 . ?
N10 Fe3 N25 89.4(10) 1_655 . ?
N10 Fe3 N32 91.0(11) 1_655 1_655 ?
N10 Fe3 N21 93.4(9) 1_655 . ?
N10 Fe3 N24 86.1(9) 1_655 2_774 ?
N10 Fe3 N27 175.2(9) 1_655 . ?
N21 Fe3 N24 175.7(10) . 2_774 ?
N27 Fe3 N25 90.6(10) . . ?
N27 Fe3 N21 91.3(10) . . ?
N27 Fe3 N24 89.1(10) . 2_774 ?
N20 Fe4 N4 89.6(9) . 2_675 ?
N20 Fe4 N8 90.7(10) . 2_674 ?
N28 Fe4 N20 174.2(11) . . ?
N28 Fe4 N29 91.2(12) . . ?
N28 Fe4 N31 89.7(10) . . ?
N28 Fe4 N4 86.5(10) . 2_675 ?
N28 Fe4 N8 93.4(11) . 2_674 ?
N29 Fe4 N20 93.2(10) . . ?
N29 Fe4 N31 177.3(10) . . ?
N29 Fe4 N4 91.4(10) . 2_675 ?
N29 Fe4 N8 86.6(11) . 2_674 ?
N31 Fe4 N20 86.1(11) . . ?
N31 Fe4 N4 91.2(10) . 2_675 ?
N31 Fe4 N8 90.8(11) . 2_674 ?
N4 Fe4 N8 178.0(12) 2_675 2_674 ?
N12 Fe2 N13 91.8(9) . . ?
N12 Fe2 N30 177.7(9) . 1_445 ?
N12 Fe2 N17 92.2(10) . . ?
N12 Fe2 N16 89.0(9) . 2_565 ?
N13 Fe2 N16 179.2(10) . 2_565 ?
N30 Fe2 N13 85.9(10) 1_445 . ?
N30 Fe2 N16 93.3(10) 1_445 2_565 ?
N19 Fe2 N12 89.3(10) 1_545 . ?
N19 Fe2 N13 91.6(10) 1_545 . ?
N19 Fe2 N30 90.8(10) 1_545 1_445 ?
N19 Fe2 N17 177.2(9) 1_545 . ?
N19 Fe2 N16 88.4(9) 1_545 2_565 ?
N17 Fe2 N13 90.6(10) . . ?
N17 Fe2 N30 87.8(10) . 1_445 ?
N17 Fe2 N16 89.3(10) . 2_565 ?
C28 N12 Fe2 162(2) . . ?
C29 N13 Fe2 116(2) . . ?
C33 N13 Fe2 127(2) . . ?
C33 N13 C29 115(3) . . ?
C44 N20 Fe4 170(3) . . ?
N12 C28 Au2 176(3) . . ?
C64 N30 Fe2 160(3) . 1_665 ?
C60 N28 Fe4 176(3) . . ?
C1 N1 Fe1 128(2) . . ?
C1 N1 C5 111(2) . . ?
C5 N1 Fe1 119.7(18) . . ?
C63 N29 Fe4 173(2) . . ?
C57 N25 Fe3 170(2) . . ?
C7 O1 C6 101(2) . . ?
C42 N18 Fe1 173(3) . 1_455 ?
C17 N5 Fe1 120.3(19) . . ?
C13 N5 Fe1 120.5(19) . . ?
C13 N5 C17 119(2) . . ?
C27 N11 Fe1 172(3) . . ?
N29 C63 Au7 178(3) . . ?
C61 N31 Fe4 168(2) . . ?
C62 N32 Fe3 167(3) . 1_455 ?
N18 C42 Au6 174(3) . . ?
C26 N10 Fe3 161(2) . 1_455 ?
N26 C58 Au3 176(3) . . ?
C58 N26 Fe1 173(3) . . ?
N27 C59 Au5 175(3) . . ?
C49 N21 Fe3 126(2) . . ?
C49 N21 C45 115(3) . . ?
C45 N21 Fe3 119(2) . . ?
N32 C62 Au8 178(3) . . ?
N5 C17 H17 118.6 . . ?
N5 C17 C16 123(3) . . ?
C16 C17 H17 118.6 . . ?
C54 N24 Fe3 118(2) . 2_775 ?
C54 N24 C55 119(3) . . ?
C55 N24 Fe3 122(2) . 2_775 ?
N30 C64 Au7 174(3) . . ?
C51 O4 C50 104(3) . . ?
C35 O3 C34 98(3) . . ?
C18 O2 C19 102(2) . . ?
N25 C57 Au3 167(2) . . ?
C43 N19 Fe2 174(3) . 1_565 ?
C10 N4 Fe4 122.5(19) . 2_674 ?
C10 N4 C11 115(2) . . ?
C11 N4 Fe4 122(2) . 2_674 ?
N28 C60 Au5 175(3) . . ?
C25 N9 Fe1 175(3) . . ?
N13 C29 H29 118.6 . . ?
C30 C29 N13 123(3) . . ?
C30 C29 H29 118.6 . . ?
C1 C2 H2 124.1 . . ?
C1 C2 C3 112(3) . . ?
C3 C2 H2 124.1 . . ?
C23 N8 Fe4 118(2) . 2_675 ?
C22 N8 Fe4 120(2) . 2_675 ?
C22 N8 C23 122(3) . . ?
N19 C43 Au4 175(3) . . ?
N24 C54 H54 117.2 . . ?
N24 C54 C53 126(3) . . ?
C53 C54 H54 117.2 . . ?
N10 C26 Au1 177(3) . . ?
C53 C52 C56 119(3) . . ?
C53 C52 C51 119(3) . . ?
C56 C52 C51 123(3) . . ?
N4 C10 H10 117.8 . . ?
N4 C10 C9 124(3) . . ?
C9 C10 H10 117.8 . . ?
N1 C1 C2 135(3) . . ?
N1 C1 H1 112.5 . . ?
C2 C1 H1 112.5 . . ?
C54 C53 H53 121.9 . . ?
C52 C53 C54 116(3) . . ?
C52 C53 H53 121.9 . . ?
C18 N6 N7 103(3) . . ?
C41 N17 Fe2 172(3) . . ?
C19 N7 N6 109(3) . . ?
N1 C5 H5 118.0 . . ?
N1 C5 C4 124(3) . . ?
C4 C5 H5 118.0 . . ?
C59 N27 Fe3 161(3) . . ?
N17 C41 Au6 172(3) . . ?
C23 C24 H24 119.0 . . ?
C20 C24 H24 119.0 . . ?
C20 C24 C23 122(3) . . ?
N20 C44 Au4 172(3) . . ?
C29 C30 H30 119.6 . . ?
C29 C30 C31 121(3) . . ?
C31 C30 H30 119.6 . . ?
N13 C33 H33 117.5 . . ?
N13 C33 C32 125(3) . . ?
C32 C33 H33 117.5 . . ?
C2 C3 C6 126(3) . . ?
C4 C3 C2 118(2) . . ?
C4 C3 C6 116(2) . . ?
N31 C61 Au8 178(2) . . ?
C33 C32 H32 120.3 . . ?
C31 C32 C33 119(3) . . ?
C31 C32 H32 120.3 . . ?
C9 C8 C7 123(3) . . ?
C9 C8 C12 119(3) . . ?
C12 C8 C7 118(3) . . ?
C5 C4 C3 119(3) . . ?
C5 C4 H4 120.6 . . ?
C3 C4 H4 120.6 . . ?
N9 C25 Au1 176(3) . . ?
N11 C27 Au2 176(3) . . ?
C7 N3 N2 106(2) . . ?
C6 N2 N3 107(2) . . ?
C10 C9 H9 121.4 . . ?
C8 C9 C10 117(3) . . ?
C8 C9 H9 121.4 . . ?
C17 C16 H16 121.5 . . ?
C17 C16 C15 117(3) . . ?
C15 C16 H16 121.5 . . ?
N8 C23 H23 120.6 . . ?
C24 C23 N8 119(3) . . ?
C24 C23 H23 120.6 . . ?
N5 C13 H13 118.8 . . ?
N5 C13 C14 122(3) . . ?
C14 C13 H13 118.8 . . ?
N21 C49 H49 118.9 . . ?
N21 C49 C48 122(4) . . ?
C48 C49 H49 118.9 . . ?
N21 C45 H45 117.3 . . ?
N21 C45 C46 125(3) . . ?
C46 C45 H45 117.3 . . ?
C35 N15 N14 106(3) . . ?
C50 N22 N23 107(3) . . ?
C16 C15 C18 121(3) . . ?
C14 C15 C16 118(3) . . ?
C14 C15 C18 120(3) . . ?
C24 C20 C19 119(3) . . ?
C24 C20 C21 119(2) . . ?
C21 C20 C19 122(2) . . ?
C52 C56 H56 119.7 . . ?
C52 C56 C55 121(4) . . ?
C55 C56 H56 119.7 . . ?
C34 N14 N15 103(3) . . ?
C106 C101 C102 126(4) . . ?
C106 C101 C100 112(3) . . ?
C102 C101 C100 122(4) . . ?
C45 C46 H46 120.9 . . ?
C45 C46 C47 118(4) . . ?
C47 C46 H46 120.9 . . ?
C70 C69 C74 120(3) . . ?
C68 C69 C70 128(3) . . ?
C68 C69 C74 112(3) . . ?
C30 C31 C34 117(4) . . ?
C32 C31 C30 117(3) . . ?
C32 C31 C34 126(4) . . ?
C13 C14 H14 119.9 . . ?
C15 C14 C13 120(3) . . ?
C15 C14 H14 119.9 . . ?
O1 C6 C3 119(2) . . ?
N2 C6 O1 111(2) . . ?
N2 C6 C3 129(3) . . ?
O2 C19 C20 122(3) . . ?
N7 C19 O2 112(2) . . ?
N7 C19 C20 125(3) . . ?
N24 C55 C56 118(4) . . ?
N24 C55 H55 120.8 . . ?
C56 C55 H55 120.8 . . ?
O1 C7 C8 121(3) . . ?
N3 C7 O1 115(2) . . ?
N3 C7 C8 124(3) . . ?
C51 N23 N22 104(3) . . ?
C8 C12 H12 120.7 . . ?
C11 C12 C8 119(3) . . ?
C11 C12 H12 120.7 . . ?
C66 C65 H65 120.1 . . ?
C66 C65 C70 120(4) . . ?
C70 C65 H65 120.1 . . ?
C102 C103 H103 116.8 . . ?
C102 C103 C104 126(4) . . ?
C104 C103 H103 116.8 . . ?
N8 C22 H22 122.5 . . ?
N8 C22 C21 115(3) . . ?
C21 C22 H22 122.5 . . ?
C101 C106 C107 121(3) . . ?
C105 C106 C101 114(4) . . ?
C105 C106 C107 125(4) . . ?
C49 C48 H48 118.0 . . ?
C47 C48 C49 124(3) . . ?
C47 C48 H48 118.0 . . ?
C65 C66 H66 119.0 . . ?
C65 C66 C67 122(4) . . ?
C67 C66 H66 119.0 . . ?
C101 C102 C97 120(4) . . ?
C103 C102 C101 112(5) . . ?
C103 C102 C97 128(5) . . ?
C106 C105 H105 117.7 . . ?
C106 C105 C104 125(4) . . ?
C104 C105 H105 117.7 . . ?
O2 C18 N6 114(3) . . ?
O2 C18 C15 123(3) . . ?
N6 C18 C15 122(3) . . ?
N4 C11 C12 125(3) . . ?
N4 C11 H11 117.3 . . ?
C12 C11 H11 117.3 . . ?
C77 C76 H76 117.5 . . ?
C75 C76 H76 117.5 . . ?
C75 C76 C77 125(4) . . ?
C20 C21 C22 123(3) . . ?
C20 C21 H21 118.5 . . ?
C22 C21 H21 118.5 . . ?
C101 C100 C99 110(3) . . ?
C109 C100 C101 124(3) . . ?
C109 C100 C99 125(3) . . ?
O4 C51 C52 121(4) . . ?
N23 C51 O4 116(3) . . ?
N23 C51 C52 123(3) . . ?
N14 C34 O3 114(3) . . ?
N14 C34 C31 126(4) . . ?
C31 C34 O3 120(4) . . ?
C103 C104 C105 115(4) . . ?
C103 C104 H104 122.6 . . ?
C105 C104 H104 122.6 . . ?
C48 C47 C46 114(3) . . ?
C50 C47 C46 120(4) . . ?
C50 C47 C48 126(3) . . ?
C98 C99 C100 123(4) . . ?
C98 C99 C112 126(5) . . ?
C112 C99 C100 110(4) . . ?
O3 C35 C36 119(4) . . ?
N15 C35 O3 118(3) . . ?
N15 C35 C36 123(3) . . ?
C102 C97 H97 119.6 . . ?
C98 C97 C102 121(4) . . ?
C98 C97 H97 119.6 . . ?
N22 C50 O4 109(3) . . ?
N22 C50 C47 126(3) . . ?
C47 C50 O4 126(4) . . ?
C99 C98 H98 118.2 . . ?
C97 C98 C99 124(5) . . ?
C97 C98 H98 118.2 . . ?
C112 C111 H111 117.0 . . ?
C112 C111 C110 126(5) . . ?
C110 C111 H111 117.0 . . ?
C99 C112 H112 117.4 . . ?
C111 C112 C99 125(6) . . ?
C111 C112 H112 117.4 . . ?
C111 C110 H110 121.7 . . ?
C111 C110 C109 117(4) . . ?
C109 C110 H110 121.7 . . ?
C69 C70 C65 115(3) . . ?
C69 C70 C71 123(4) . . ?
C71 C70 C65 121(3) . . ?
C72 C73 H73 120.8 . . ?
C72 C73 C74 118(4) . . ?
C74 C73 H73 120.8 . . ?
C76 C77 C78 124(3) . . ?
C76 C77 C68 115(3) . . ?
C78 C77 C68 121(3) . . ?
C70 C71 H71 121.2 . . ?
C72 C71 C70 118(4) . . ?
C72 C71 H71 121.2 . . ?
C73 C72 H72 116.6 . . ?
C71 C72 C73 127(4) . . ?
C71 C72 H72 116.6 . . ?
C76 C75 H75 120.1 . . ?
C76 C75 C74 120(4) . . ?
C74 C75 H75 120.1 . . ?
C73 C74 C69 114(4) . . ?
C75 C74 C69 121(4) . . ?
C75 C74 C73 125(4) . . ?
C78 C79 H79 121.9 . . ?
C80 C79 H79 121.9 . . ?
C80 C79 C78 116(4) . . ?
C77 C78 C79 122(4) . . ?
C77 C78 H78 118.9 . . ?
C79 C78 H78 118.9 . . ?
C69 C68 C77 127(3) . . ?
C69 C68 C67 115(3) . . ?
C77 C68 C67 117(3) . . ?
C91 C92 H92 120.4 . . ?
C91 C92 C93 119(4) . . ?
C93 C92 H92 120.4 . . ?
C92 C91 H91 123.6 . . ?
C90 C91 C92 113(5) . . ?
C90 C91 H91 123.6 . . ?
C117 C118 C119 118(4) . . ?
C117 C118 C113 126(5) . . ?
C113 C118 C119 116(4) . . ?
C121 C120 H120 120.8 . . ?
C119 C120 H120 120.8 . . ?
C119 C120 C121 118(4) . . ?
C117 C122 C121 123(4) . . ?
C117 C122 C123 124(5) . . ?
C123 C122 C121 113(4) . . ?
C122 C121 C120 117(4) . . ?
C126 C121 C120 121(4) . . ?
C126 C121 C122 122(4) . . ?
C118 C119 H119 117.7 . . ?
C120 C119 C118 125(4) . . ?
C120 C119 H119 117.7 . . ?
C124 C125 H125 118.9 . . ?
C124 C125 C126 122(5) . . ?
C126 C125 H125 118.9 . . ?
C118 C117 C116 116(4) . . ?
C122 C117 C118 119(4) . . ?
C122 C117 C116 125(4) . . ?
C100 C109 C110 116(4) . . ?
C108 C109 C100 120(4) . . ?
C108 C109 C110 123(4) . . ?
C125 C124 H124 123.8 . . ?
C125 C124 C123 112(4) . . ?
C123 C124 H124 123.8 . . ?
C118 C113 H113 123.3 . . ?
C114 C113 C118 113(5) . . ?
C114 C113 H113 123.3 . . ?
C116 C115 H115 121.4 . . ?
C116 C115 C114 117(5) . . ?
C114 C115 H115 121.4 . . ?
C106 C107 H107 121.2 . . ?
C108 C107 C106 118(3) . . ?
C108 C107 H107 121.2 . . ?
C123 C127 H127 120.9 . . ?
C128 C127 H127 120.9 . . ?
C128 C127 C123 118(5) . . ?
C122 C123 C124 131(5) . . ?
C122 C123 C127 115(4) . . ?
C124 C123 C127 114(4) . . ?
C115 C116 C117 119(5) . . ?
C115 C116 C128 131(6) . . ?
C128 C116 C117 110(5) . . ?
C113 C114 C115 129(5) . . ?
C113 C114 H114 115.7 . . ?
C115 C114 H114 115.7 . . ?
C121 C126 C125 118(5) . . ?
C121 C126 H126 121.0 . . ?
C125 C126 H126 121.0 . . ?
C109 C108 C107 125(4) . . ?
C109 C108 H108 117.6 . . ?
C107 C108 H108 117.6 . . ?
C127 C128 C116 127(6) . . ?
C127 C128 H128 116.3 . . ?
C116 C128 H128 116.3 . . ?
C66 C67 C68 120(4) . . ?
C80 C67 C66 123(4) . . ?
C80 C67 C68 118(4) . . ?
C79 C80 H80 117.3 . . ?
C67 C80 C79 125(5) . . ?
C67 C80 H80 117.3 . . ?
C91 C90 C89 110(3) . . ?
C91 C90 C85 129(4) . . ?
C89 C90 C85 120.0 . . ?
C90 C89 H89 120.0 . . ?
C88 C89 C90 120.0 . . ?
C88 C89 H89 120.0 . . ?
C89 C88 H88 120.0 . . ?
C89 C88 C87 120.0 . . ?
C87 C88 H88 120.0 . . ?
C88 C87 H87 120.0 . . ?
C88 C87 C86 120.0 . . ?
C86 C87 H87 120.0 . . ?
C87 C86 C81 118(3) . . ?
C85 C86 C87 120.0 . . ?
C85 C86 C81 122(3) . . ?
C86 C85 C90 120.0 . . ?
C84 C85 C90 115(3) . . ?
C84 C85 C86 125(3) . . ?
C81 C82 H82 121.5 . . ?
C81 C82 C83 117(4) . . ?
C83 C82 H82 121.5 . . ?
C86 C81 H81 122.6 . . ?
C82 C81 C86 115(4) . . ?
C82 C81 H81 122.6 . . ?
C37 C36 C35 115(4) . . ?
C37 C36 C40 120(3) . . ?
C40 C36 C35 124(3) . . ?
C40 C39 H39 119.5 . . ?
N16 C39 H39 119.5 . . ?
N16 C39 C40 121(3) . . ?
C36 C37 H37 121.1 . . ?
C38 C37 C36 118(4) . . ?
C38 C37 H37 121.1 . . ?
C37 C38 H38 118.0 . . ?
N16 C38 C37 124(3) . . ?
N16 C38 H38 118.0 . . ?
C36 C40 H40 122.0 . . ?
C39 C40 C36 116(3) . . ?
C39 C40 H40 122.0 . . ?
C39 N16 Fe2 118(2) . 2_564 ?
C38 N16 Fe2 119(2) . 2_564 ?
C38 N16 C39 121(3) . . ?
C93 C94 H94 120.0 . . ?
C93 C94 C95 120.0 . . ?
C95 C94 H94 120.0 . . ?
C94 C93 C92 122(3) . . ?
C94 C93 C84 120.0 . . ?
C84 C93 C92 118(3) . . ?
C85 C84 C93 125(3) . . ?
C85 C84 C83 115(3) . . ?
C93 C84 C83 120.0 . . ?
C84 C83 C82 126(4) . . ?
C96 C83 C82 114(4) . . ?
C96 C83 C84 120.0 . . ?
C83 C96 H96 120.0 . . ?
C83 C96 C95 120.0 . . ?
C95 C96 H96 120.0 . . ?
C94 C95 H95 120.0 . . ?
C96 C95 C94 120.0 . . ?
C96 C95 H95 120.0 . . ?

loop_
_geom_bond_atom_site_label_1
_geom_bond_atom_site_label_2
_geom_bond_distance
_geom_bond_site_symmetry_2
_geom_bond_publ_flag
Au3 Au2 3.0074(14) 4_566 ?
Au3 C58 2.00(3) . ?
Au3 C57 1.99(3) . ?
Au5 Au4 3.0194(15) 4_576 ?
Au5 C59 2.00(3) . ?
Au5 C60 2.05(3) . ?
Au7 Au8 3.0979(15) 4_576 ?
Au7 C63 1.98(3) . ?
Au7 C64 1.93(3) . ?
Au2 C28 1.98(3) . ?
Au2 C27 1.98(3) . ?
Au6 Au1 3.0803(15) 4_466 ?
Au6 C42 2.05(3) . ?
Au6 C41 1.98(3) . ?
Au4 C43 2.04(3) . ?
Au4 C44 1.98(3) . ?
Au8 C62 1.98(3) . ?
Au8 C61 1.91(3) . ?
Au1 C26 1.99(4) . ?
Au1 C25 1.99(4) . ?
Fe1 N1 2.05(2) . ?
Fe1 N18 1.98(3) 1_655 ?
Fe1 N5 2.08(2) . ?
Fe1 N11 2.02(3) . ?
Fe1 N26 2.01(2) . ?
Fe1 N9 1.96(3) . ?
Fe3 N25 2.14(2) . ?
Fe3 N32 2.12(3) 1_655 ?
Fe3 N10 2.09(3) 1_655 ?
Fe3 N21 2.16(2) . ?
Fe3 N24 2.27(2) 2_774 ?
Fe3 N27 2.14(3) . ?
Fe4 N20 2.17(3) . ?
Fe4 N28 2.06(3) . ?
Fe4 N29 2.09(3) . ?
Fe4 N31 2.14(3) . ?
Fe4 N4 2.19(2) 2_675 ?
Fe4 N8 2.24(3) 2_674 ?
Fe2 N12 2.13(3) . ?
Fe2 N13 2.18(2) . ?
Fe2 N30 2.16(3) 1_445 ?
Fe2 N19 2.10(2) 1_545 ?
Fe2 N17 2.14(2) . ?
Fe2 N16 2.25(2) 2_565 ?
N12 C28 1.14(3) . ?
N13 C29 1.37(4) . ?
N13 C33 1.31(4) . ?
N20 C44 1.11(4) . ?
N30 C64 1.14(4) . ?
N28 C60 1.14(4) . ?
N1 C1 1.29(3) . ?
N1 C5 1.35(3) . ?
N29 C63 1.13(4) . ?
N25 C57 1.15(3) . ?
O1 C6 1.41(3) . ?
O1 C7 1.39(4) . ?
N18 C42 1.08(3) . ?
N5 C17 1.34(3) . ?
N5 C13 1.32(4) . ?
N11 C27 1.14(4) . ?
N31 C61 1.17(4) . ?
N32 C62 1.17(4) . ?
N10 C26 1.17(4) . ?
C58 N26 1.13(4) . ?
C59 N27 1.14(4) . ?
N21 C49 1.33(4) . ?
N21 C45 1.34(4) . ?
C17 H17 0.9500 . ?
C17 C16 1.41(4) . ?
N24 C54 1.29(4) . ?
N24 C55 1.35(4) . ?
O4 C51 1.31(4) . ?
O4 C50 1.41(4) . ?
O3 C34 1.42(4) . ?
O3 C35 1.33(4) . ?
O2 C19 1.37(3) . ?
O2 C18 1.31(3) . ?
N19 C43 1.12(3) . ?
N4 C10 1.31(4) . ?
N4 C11 1.32(3) . ?
N9 C25 1.16(4) . ?
C29 H29 0.9500 . ?
C29 C30 1.35(4) . ?
C2 H2 0.9500 . ?
C2 C1 1.34(4) . ?
C2 C3 1.42(4) . ?
N8 C23 1.39(4) . ?
N8 C22 1.39(4) . ?
C54 H54 0.9500 . ?
C54 C53 1.41(4) . ?
C52 C53 1.39(4) . ?
C52 C56 1.39(5) . ?
C52 C51 1.47(4) . ?
C10 H10 0.9500 . ?
C10 C9 1.45(4) . ?
C1 H1 0.9500 . ?
C53 H53 0.9500 . ?
N6 N7 1.39(3) . ?
N6 C18 1.33(4) . ?
N17 C41 1.11(3) . ?
N7 C19 1.25(4) . ?
C5 H5 0.9500 . ?
C5 C4 1.39(4) . ?
C24 H24 0.9500 . ?
C24 C23 1.38(4) . ?
C24 C20 1.33(3) . ?
C30 H30 0.9500 . ?
C30 C31 1.40(5) . ?
C33 H33 0.9500 . ?
C33 C32 1.40(4) . ?
C3 C4 1.42(4) . ?
C3 C6 1.42(4) . ?
C32 H32 0.9500 . ?
C32 C31 1.34(5) . ?
C8 C9 1.32(4) . ?
C8 C7 1.47(4) . ?
C8 C12 1.39(4) . ?
C4 H4 0.9500 . ?
N3 N2 1.41(3) . ?
N3 C7 1.28(4) . ?
N2 C6 1.32(4) . ?
C9 H9 0.9500 . ?
C16 H16 0.9500 . ?
C16 C15 1.44(4) . ?
C23 H23 0.9500 . ?
C13 H13 0.9500 . ?
C13 C14 1.40(4) . ?
C49 H49 0.9500 . ?
C49 C48 1.42(4) . ?
C45 H45 0.9500 . ?
C45 C46 1.42(4) . ?
N15 N14 1.43(4) . ?
N15 C35 1.26(5) . ?
N22 N23 1.44(3) . ?
N22 C50 1.33(5) . ?
C15 C14 1.36(4) . ?
C15 C18 1.46(4) . ?
C20 C19 1.49(4) . ?
C20 C21 1.37(4) . ?
C56 H56 0.9500 . ?
C56 C55 1.43(4) . ?
N14 C34 1.30(5) . ?
C101 C106 1.39(5) . ?
C101 C102 1.41(6) . ?
C101 C100 1.53(5) . ?
C46 H46 0.9500 . ?
C46 C47 1.43(4) . ?
C69 C70 1.37(4) . ?
C69 C74 1.50(5) . ?
C69 C68 1.35(4) . ?
C31 C34 1.42(5) . ?
C14 H14 0.9500 . ?
C55 H55 0.9500 . ?
N23 C51 1.30(5) . ?
C12 H12 0.9500 . ?
C12 C11 1.37(4) . ?
C65 H65 0.9500 . ?
C65 C66 1.35(5) . ?
C65 C70 1.47(5) . ?
C103 H103 0.9500 . ?
C103 C102 1.35(6) . ?
C103 C104 1.35(5) . ?
C22 H22 0.9500 . ?
C22 C21 1.42(4) . ?
C106 C105 1.34(5) . ?
C106 C107 1.52(5) . ?
C48 H48 0.9500 . ?
C48 C47 1.34(5) . ?
C66 H66 0.9500 . ?
C66 C67 1.41(5) . ?
C102 C97 1.45(6) . ?
C105 H105 0.9500 . ?
C105 C104 1.41(5) . ?
C11 H11 0.9500 . ?
C76 H76 0.9500 . ?
C76 C77 1.35(5) . ?
C76 C75 1.31(5) . ?
C21 H21 0.9500 . ?
C100 C99 1.54(5) . ?
C100 C109 1.35(5) . ?
C104 H104 0.9500 . ?
C47 C50 1.34(5) . ?
C99 C98 1.35(5) . ?
C99 C112 1.38(5) . ?
C35 C36 1.53(4) . ?
C97 H97 0.9500 . ?
C97 C98 1.34(6) . ?
C98 H98 0.9500 . ?
C111 H111 0.9500 . ?
C111 C112 1.25(6) . ?
C111 C110 1.42(6) . ?
C112 H112 0.9500 . ?
C110 H110 0.9500 . ?
C110 C109 1.44(5) . ?
C70 C71 1.38(5) . ?
C73 H73 0.9500 . ?
C73 C72 1.43(5) . ?
C73 C74 1.44(5) . ?
C77 C78 1.36(5) . ?
C77 C68 1.44(4) . ?
C71 H71 0.9500 . ?
C71 C72 1.28(5) . ?
C72 H72 0.9500 . ?
C75 H75 0.9500 . ?
C75 C74 1.41(6) . ?
C79 H79 0.9500 . ?
C79 C78 1.40(5) . ?
C79 C80 1.39(5) . ?
C78 H78 0.9500 . ?
C68 C67 1.44(5) . ?
C92 H92 0.9500 . ?
C92 C91 1.44(6) . ?
C92 C93 1.44(5) . ?
C91 H91 0.9500 . ?
C91 C90 1.34(5) . ?
C118 C119 1.45(6) . ?
C118 C117 1.40(5) . ?
C118 C113 1.43(5) . ?
C120 H120 0.9500 . ?
C120 C121 1.47(5) . ?
C120 C119 1.27(5) . ?
C122 C121 1.46(6) . ?
C122 C117 1.31(5) . ?
C122 C123 1.35(5) . ?
C121 C126 1.37(6) . ?
C119 H119 0.9500 . ?
C125 H125 0.9500 . ?
C125 C124 1.41(6) . ?
C125 C126 1.44(6) . ?
C117 C116 1.46(6) . ?
C109 C108 1.29(5) . ?
C124 H124 0.9500 . ?
C124 C123 1.41(6) . ?
C113 H113 0.9500 . ?
C113 C114 1.24(6) . ?
C115 H115 0.9500 . ?
C115 C116 1.37(6) . ?
C115 C114 1.47(6) . ?
C107 H107 0.9500 . ?
C107 C108 1.35(5) . ?
C127 H127 0.9500 . ?
C127 C123 1.46(6) . ?
C127 C128 1.37(6) . ?
C116 C128 1.38(6) . ?
C114 H114 0.9500 . ?
C126 H126 0.9500 . ?
C108 H108 0.9500 . ?
C128 H128 0.9500 . ?
C67 C80 1.37(6) . ?
C80 H80 0.9500 . ?
C90 C89 1.3900 . ?
C90 C85 1.3900 . ?
C89 H89 0.9500 . ?
C89 C88 1.3900 . ?
C88 H88 0.9500 . ?
C88 C87 1.3900 . ?
C87 H87 0.9500 . ?
C87 C86 1.3900 . ?
C86 C85 1.3900 . ?
C86 C81 1.51(4) . ?
C85 C84 1.28(3) . ?
C82 H82 0.9500 . ?
C82 C81 1.35(6) . ?
C82 C83 1.50(4) . ?
C81 H81 0.9500 . ?
C36 C37 1.39(5) . ?
C36 C40 1.45(5) . ?
C39 H39 0.9500 . ?
C39 C40 1.38(4) . ?
C39 N16 1.37(4) . ?
C37 H37 0.9500 . ?
C37 C38 1.37(4) . ?
C38 H38 0.9500 . ?
C38 N16 1.27(4) . ?
C40 H40 0.9500 . ?
C94 H94 0.9500 . ?
C94 C93 1.3900 . ?
C94 C95 1.3900 . ?
C93 C84 1.3900 . ?
C84 C83 1.3900 . ?
C83 C96 1.3900 . ?
C96 H96 0.9500 . ?
C96 C95 1.3900 . ?
C95 H95 0.9500 . ?

loop_
_geom_torsion_atom_site_label_1
_geom_torsion_atom_site_label_2
_geom_torsion_atom_site_label_3
_geom_torsion_atom_site_label_4
_geom_torsion
_geom_torsion_site_symmetry_1
_geom_torsion_site_symmetry_2
_geom_torsion_site_symmetry_3
_geom_torsion_site_symmetry_4
_geom_torsion_publ_flag
Fe1 N1 C1 C2 176(4) . . . . ?
Fe1 N1 C5 C4 178(3) . . . . ?
Fe1 N5 C17 C16 -179(2) . . . . ?
Fe1 N5 C13 C14 177(3) . . . . ?
Fe3 N21 C49 C48 -167(2) . . . . ?
Fe3 N21 C45 C46 174(3) . . . . ?
Fe3 N24 C54 C53 -169(3) 2_775 . . . ?
Fe3 N24 C55 C56 169(2) 2_775 . . . ?
Fe4 N4 C10 C9 177(3) 2_674 . . . ?
Fe4 N4 C11 C12 -176(3) 2_674 . . . ?
Fe4 N8 C23 C24 -174(3) 2_675 . . . ?
Fe4 N8 C22 C21 176(2) 2_675 . . . ?
Fe2 N13 C29 C30 165(3) . . . . ?
Fe2 N13 C33 C32 -167(2) . . . . ?
N13 C29 C30 C31 4(5) . . . . ?
N13 C33 C32 C31 4(5) . . . . ?
N1 C5 C4 C3 -5(6) . . . . ?
N5 C17 C16 C15 1(5) . . . . ?
N5 C13 C14 C15 1(6) . . . . ?
N21 C49 C48 C47 -4(5) . . . . ?
N21 C45 C46 C47 -9(5) . . . . ?
C17 N5 C13 C14 -5(5) . . . . ?
C17 C16 C15 C14 -5(5) . . . . ?
C17 C16 C15 C18 180(3) . . . . ?
N24 C54 C53 C52 -2(5) . . . . ?
O3 C35 C36 C37 175(3) . . . . ?
O3 C35 C36 C40 -15(5) . . . . ?
N4 C10 C9 C8 -3(6) . . . . ?
C29 N13 C33 C32 -1(5) . . . . ?
C29 C30 C31 C32 0(5) . . . . ?
C29 C30 C31 C34 -177(3) . . . . ?
C2 C3 C4 C5 7(5) . . . . ?
C2 C3 C6 O1 2(7) . . . . ?
C2 C3 C6 N2 -171(4) . . . . ?
N8 C22 C21 C20 2(5) . . . . ?
C54 N24 C55 C56 -11(5) . . . . ?
C52 C56 C55 N24 3(5) . . . . ?
C10 N4 C11 C12 -2(5) . . . . ?
C1 N1 C5 C4 8(6) . . . . ?
C1 C2 C3 C4 -10(6) . . . . ?
C1 C2 C3 C6 174(4) . . . . ?
C53 C52 C56 C55 6(5) . . . . ?
C53 C52 C51 O4 -168(3) . . . . ?
C53 C52 C51 N23 12(5) . . . . ?
N6 N7 C19 O2 2(4) . . . . ?
N6 N7 C19 C20 -177(3) . . . . ?
N7 N6 C18 O2 -1(4) . . . . ?
N7 N6 C18 C15 180(3) . . . . ?
C5 N1 C1 C2 -16(7) . . . . ?
C24 C20 C19 O2 178(3) . . . . ?
C24 C20 C19 N7 -3(6) . . . . ?
C24 C20 C21 C22 2(6) . . . . ?
C30 C31 C34 O3 168(3) . . . . ?
C30 C31 C34 N14 -15(5) . . . . ?
C33 N13 C29 C30 -3(5) . . . . ?
C33 C32 C31 C30 -3(5) . . . . ?
C33 C32 C31 C34 173(3) . . . . ?
C3 C2 C1 N1 17(8) . . . . ?
C32 C31 C34 O3 -8(5) . . . . ?
C32 C31 C34 N14 169(4) . . . . ?
C8 C12 C11 N4 1(6) . . . . ?
C4 C3 C6 O1 -174(3) . . . . ?
C4 C3 C6 N2 13(6) . . . . ?
N3 N2 C6 O1 3(4) . . . . ?
N3 N2 C6 C3 176(4) . . . . ?
N2 N3 C7 O1 -5(4) . . . . ?
N2 N3 C7 C8 -179(3) . . . . ?
C9 C8 C7 O1 7(6) . . . . ?
C9 C8 C7 N3 -179(4) . . . . ?
C9 C8 C12 C11 0(6) . . . . ?
C16 C15 C14 C13 4(5) . . . . ?
C16 C15 C18 O2 1(5) . . . . ?
C16 C15 C18 N6 179(3) . . . . ?
C23 N8 C22 C21 -9(5) . . . . ?
C23 C24 C20 C19 180(4) . . . . ?
C23 C24 C20 C21 -1(6) . . . . ?
C13 N5 C17 C16 4(5) . . . . ?
C49 N21 C45 C46 0(5) . . . . ?
C49 C48 C47 C46 -5(5) . . . . ?
C49 C48 C47 C50 178(3) . . . . ?
C45 N21 C49 C48 7(4) . . . . ?
C45 C46 C47 C48 11(5) . . . . ?
C45 C46 C47 C50 -172(3) . . . . ?
N15 N14 C34 O3 -5(4) . . . . ?
N15 N14 C34 C31 178(3) . . . . ?
N15 C35 C36 C37 -10(5) . . . . ?
N15 C35 C36 C40 160(4) . . . . ?
N22 N23 C51 O4 3(4) . . . . ?
N22 N23 C51 C52 -178(3) . . . . ?
C20 C24 C23 N8 -5(6) . . . . ?
C56 C52 C53 C54 -6(5) . . . . ?
C56 C52 C51 O4 14(5) . . . . ?
C56 C52 C51 N23 -165(4) . . . . ?
N14 N15 C35 O3 -4(5) . . . . ?
N14 N15 C35 C36 -179(3) . . . . ?
C101 C106 C105 C104 7(6) . . . . ?
C101 C106 C107 C108 2(5) . . . . ?
C101 C102 C97 C98 1(7) . . . . ?
C101 C100 C99 C98 2(5) . . . . ?
C101 C100 C99 C112 -179(3) . . . . ?
C101 C100 C109 C110 -179(3) . . . . ?
C101 C100 C109 C108 -4(6) . . . . ?
C46 C47 C50 O4 -167(3) . . . . ?
C46 C47 C50 N22 17(5) . . . . ?
C69 C70 C71 C72 7(7) . . . . ?
C69 C68 C67 C66 2(6) . . . . ?
C69 C68 C67 C80 -179(4) . . . . ?
C14 C15 C18 O2 -175(4) . . . . ?
C14 C15 C18 N6 4(5) . . . . ?
C6 O1 C7 C8 -179(3) . . . . ?
C6 O1 C7 N3 6(4) . . . . ?
C6 C3 C4 C5 -177(4) . . . . ?
C19 O2 C18 N6 3(4) . . . . ?
C19 O2 C18 C15 -179(3) . . . . ?
C19 C20 C21 C22 -178(3) . . . . ?
C55 N24 C54 C53 11(5) . . . . ?
C7 O1 C6 C3 -179(4) . . . . ?
C7 O1 C6 N2 -5(4) . . . . ?
C7 C8 C9 C10 -179(3) . . . . ?
C7 C8 C12 C11 180(3) . . . . ?
C7 N3 N2 C6 1(4) . . . . ?
N23 N22 C50 O4 -1(4) . . . . ?
N23 N22 C50 C47 175(3) . . . . ?
C12 C8 C9 C10 1(6) . . . . ?
C12 C8 C7 O1 -173(3) . . . . ?
C12 C8 C7 N3 1(6) . . . . ?
C65 C66 C67 C68 0(6) . . . . ?
C65 C66 C67 C80 -178(4) . . . . ?
C65 C70 C71 C72 178(4) . . . . ?
C103 C102 C97 C98 176(5) . . . . ?
C22 N8 C23 C24 10(6) . . . . ?
C106 C101 C102 C103 3(6) . . . . ?
C106 C101 C102 C97 180(4) . . . . ?
C106 C101 C100 C99 179(3) . . . . ?
C106 C101 C100 C109 0(5) . . . . ?
C106 C105 C104 C103 -14(7) . . . . ?
C106 C107 C108 C109 -6(6) . . . . ?
C48 C47 C50 O4 9(5) . . . . ?
C48 C47 C50 N22 -167(3) . . . . ?
C66 C65 C70 C69 -6(6) . . . . ?
C66 C65 C70 C71 -178(4) . . . . ?
C66 C67 C80 C79 -177(4) . . . . ?
C102 C101 C106 C105 -1(6) . . . . ?
C102 C101 C106 C107 180(4) . . . . ?
C102 C101 C100 C99 1(4) . . . . ?
C102 C101 C100 C109 -179(4) . . . . ?
C102 C103 C104 C105 18(7) . . . . ?
C102 C97 C98 C99 2(8) . . . . ?
C105 C106 C107 C108 -178(4) . . . . ?
C18 O2 C19 N7 -3(4) . . . . ?
C18 O2 C19 C20 177(3) . . . . ?
C18 N6 N7 C19 -1(4) . . . . ?
C18 C15 C14 C13 179(3) . . . . ?
C11 N4 C10 C9 3(6) . . . . ?
C76 C77 C78 C79 -177(4) . . . . ?
C76 C77 C68 C69 -6(5) . . . . ?
C76 C77 C68 C67 179(3) . . . . ?
C76 C75 C74 C69 -3(6) . . . . ?
C76 C75 C74 C73 -179(4) . . . . ?
C21 C20 C19 O2 -1(6) . . . . ?
C21 C20 C19 N7 178(4) . . . . ?
C100 C101 C106 C105 -179(3) . . . . ?
C100 C101 C106 C107 1(5) . . . . ?
C100 C101 C102 C103 -178(3) . . . . ?
C100 C101 C102 C97 -2(6) . . . . ?
C100 C99 C98 C97 -3(8) . . . . ?
C100 C99 C112 C111 -1(7) . . . . ?
C100 C109 C108 C107 7(6) . . . . ?
C51 O4 C50 N22 3(4) . . . . ?
C51 O4 C50 C47 -174(3) . . . . ?
C51 C52 C53 C54 177(3) . . . . ?
C51 C52 C56 C55 -177(3) . . . . ?
C34 O3 C35 N15 1(4) . . . . ?
C34 O3 C35 C36 176(3) . . . . ?
C104 C103 C102 C101 -12(7) . . . . ?
C104 C103 C102 C97 172(4) . . . . ?
C99 C100 C109 C110 1(5) . . . . ?
C99 C100 C109 C108 177(3) . . . . ?
C35 O3 C34 N14 3(4) . . . . ?
C35 O3 C34 C31 -179(3) . . . . ?
C35 N15 N14 C34 5(4) . . . . ?
C35 C36 C37 C38 175(3) . . . . ?
C35 C36 C40 C39 -174(3) . . . . ?
C50 O4 C51 C52 177(3) . . . . ?
C50 O4 C51 N23 -3(4) . . . . ?
C50 N22 N23 C51 -1(4) . . . . ?
C98 C99 C112 C111 177(5) . . . . ?
C111 C110 C109 C100 -2(5) . . . . ?
C111 C110 C109 C108 -178(4) . . . . ?
C112 C99 C98 C97 178(5) . . . . ?
C112 C111 C110 C109 2(7) . . . . ?
C110 C111 C112 C99 0(9) . . . . ?
C110 C109 C108 C107 -178(4) . . . . ?
C70 C69 C74 C73 2(6) . . . . ?
C70 C69 C74 C75 -174(4) . . . . ?
C70 C69 C68 C77 178(4) . . . . ?
C70 C69 C68 C67 -8(6) . . . . ?
C70 C65 C66 C67 2(6) . . . . ?
C70 C71 C72 C73 -2(7) . . . . ?
C77 C76 C75 C74 3(7) . . . . ?
C77 C68 C67 C66 177(4) . . . . ?
C77 C68 C67 C80 -4(6) . . . . ?
C72 C73 C74 C69 2(6) . . . . ?
C72 C73 C74 C75 178(4) . . . . ?
C75 C76 C77 C78 178(4) . . . . ?
C75 C76 C77 C68 1(6) . . . . ?
C74 C69 C70 C65 -179(4) . . . . ?
C74 C69 C70 C71 -7(6) . . . . ?
C74 C69 C68 C77 6(5) . . . . ?
C74 C69 C68 C67 -180(3) . . . . ?
C74 C73 C72 C71 -2(7) . . . . ?
C78 C77 C68 C69 176(4) . . . . ?
C78 C77 C68 C67 2(5) . . . . ?
C78 C79 C80 C67 -2(7) . . . . ?
C68 C69 C70 C65 10(6) . . . . ?
C68 C69 C70 C71 -178(4) . . . . ?
C68 C69 C74 C73 175(4) . . . . ?
C68 C69 C74 C75 -1(6) . . . . ?
C68 C77 C78 C79 0(6) . . . . ?
C68 C67 C80 C79 4(7) . . . . ?
C92 C91 C90 C89 -176(4) . . . . ?
C92 C91 C90 C85 10(7) . . . . ?
C92 C93 C84 C85 -4(5) . . . . ?
C92 C93 C84 C83 176(4) . . . . ?
C91 C92 C93 C94 -178(4) . . . . ?
C91 C92 C93 C84 7(7) . . . . ?
C91 C90 C89 C88 -174(4) . . . . ?
C91 C90 C85 C86 173(5) . . . . ?
C91 C90 C85 C84 -7(5) . . . . ?
C118 C117 C116 C115 -1(6) . . . . ?
C118 C117 C116 C128 -179(4) . . . . ?
C118 C113 C114 C115 5(8) . . . . ?
C120 C121 C126 C125 -174(4) . . . . ?
C122 C121 C126 C125 12(7) . . . . ?
C122 C117 C116 C115 178(4) . . . . ?
C122 C117 C116 C128 0(7) . . . . ?
C121 C120 C119 C118 -1(6) . . . . ?
C121 C122 C117 C118 1(6) . . . . ?
C121 C122 C117 C116 -178(4) . . . . ?
C121 C122 C123 C124 0(7) . . . . ?
C121 C122 C123 C127 179(4) . . . . ?
C119 C118 C117 C122 -2(6) . . . . ?
C119 C118 C117 C116 178(4) . . . . ?
C119 C118 C113 C114 -180(4) . . . . ?
C119 C120 C121 C122 0(6) . . . . ?
C119 C120 C121 C126 -174(4) . . . . ?
C125 C124 C123 C122 -2(7) . . . . ?
C125 C124 C123 C127 178(4) . . . . ?
C117 C118 C119 C120 1(6) . . . . ?
C117 C118 C113 C114 -4(7) . . . . ?
C117 C122 C121 C120 0(6) . . . . ?
C117 C122 C121 C126 174(4) . . . . ?
C117 C122 C123 C124 -179(4) . . . . ?
C117 C122 C123 C127 1(6) . . . . ?
C117 C116 C128 C127 -1(8) . . . . ?
C109 C100 C99 C98 -178(4) . . . . ?
C109 C100 C99 C112 1(5) . . . . ?
C124 C125 C126 C121 -15(7) . . . . ?
C113 C118 C119 C120 178(4) . . . . ?
C113 C118 C117 C122 -178(4) . . . . ?
C113 C118 C117 C116 2(6) . . . . ?
C115 C116 C128 C127 -179(5) . . . . ?
C107 C106 C105 C104 -174(4) . . . . ?
C123 C122 C121 C120 -179(4) . . . . ?
C123 C122 C121 C126 -5(6) . . . . ?
C123 C122 C117 C118 179(4) . . . . ?
C123 C122 C117 C116 0(7) . . . . ?
C123 C127 C128 C116 2(8) . . . . ?
C116 C115 C114 C113 -5(8) . . . . ?
C114 C115 C116 C117 2(7) . . . . ?
C114 C115 C116 C128 180(5) . . . . ?
C126 C125 C124 C123 10(7) . . . . ?
C128 C127 C123 C122 -2(6) . . . . ?
C128 C127 C123 C124 178(4) . . . . ?
C80 C79 C78 C77 0(6) . . . . ?
C90 C89 C88 C87 0.0 . . . . ?
C90 C85 C84 C93 3(4) . . . . ?
C90 C85 C84 C83 -176(2) . . . . ?
C89 C90 C85 C86 0.0 . . . . ?
C89 C90 C85 C84 -180(4) . . . . ?
C89 C88 C87 C86 0.0 . . . . ?
C88 C87 C86 C85 0.0 . . . . ?
C88 C87 C86 C81 179(4) . . . . ?
C87 C86 C85 C90 0.0 . . . . ?
C87 C86 C85 C84 180(4) . . . . ?
C87 C86 C81 C82 179(4) . . . . ?
C86 C85 C84 C93 -177(2) . . . . ?
C86 C85 C84 C83 4(4) . . . . ?
C85 C90 C89 C88 0.0 . . . . ?
C85 C86 C81 C82 -2(6) . . . . ?
C85 C84 C83 C82 -9(5) . . . . ?
C85 C84 C83 C96 179(4) . . . . ?
C82 C83 C96 C95 -173(4) . . . . ?
C81 C86 C85 C90 -179(4) . . . . ?
C81 C86 C85 C84 1(4) . . . . ?
C81 C82 C83 C84 8(7) . . . . ?
C81 C82 C83 C96 -179(4) . . . . ?
C36 C37 C38 N16 0(6) . . . . ?
C37 C36 C40 C39 -4(5) . . . . ?
C37 C38 N16 Fe2 -167(3) . . . 2_564 ?
C37 C38 N16 C39 -3(6) . . . . ?
C40 C36 C37 C38 4(5) . . . . ?
C40 C39 N16 Fe2 167(3) . . . 2_564 ?
C40 C39 N16 C38 3(5) . . . . ?
N16 C39 C40 C36 0(5) . . . . ?
C94 C93 C84 C85 -179(4) . . . . ?
C94 C93 C84 C83 0.0 . . . . ?
C93 C92 C91 C90 -9(8) . . . . ?
C93 C94 C95 C96 0.0 . . . . ?
C93 C84 C83 C82 172(5) . . . . ?
C93 C84 C83 C96 0.0 . . . . ?
C84 C83 C96 C95 0.0 . . . . ?
C83 C82 C81 C86 -3(7) . . . . ?
C83 C96 C95 C94 0.0 . . . . ?
C95 C94 C93 C92 -175(5) . . . . ?
C95 C94 C93 C84 0.0 . . . . ?

loop_
_twin_individual_id
_twin_individual_mass_fraction_refined
1 0.52(2)
2 0.48(2)
